data_7712485
loop_
_publ_author_name
'Solodovnikov, Sergey F.'
'Meshalkin, Arkadiy B.'
'Sukhikh, Aleksandr S.'
'Solodovnikova, Zoya A.'
'Zolotova, Evgeniya S.'
'Yudin, Vasiliy N.'
'Kadyrova, Yuliya M.'
'Khaikina, Elena G.'
'Mateyshina, Yuliya G.'
'Uvarov, Nikolai F.'
'Pugachev, Aleksey M.'
'Kovtunets, Evgeniy V.'

_publ_section_title
;
 Resolving old problems with layered polytungstates related to hexagonal
 tungsten bronze: phase formation, structures, crystal chemistry and some
 properties.
;
_journal_issue 9
_journal_name_full 'Dalton transactions (Cambridge, England : 2003)'
_journal_page_first 2770
_journal_page_last 2785
_journal_paper_doi 10.1039/d2dt03895a
_journal_volume 52
_journal_year 2023
_chemical_formula_moiety 'K2.001 O22 W7'
_chemical_formula_sum 'K2 O22 W7'
_chemical_formula_weight 1717.15
_space_group_crystal_system monoclinic
_space_group_IT_number 3
_space_group_name_Hall 'P 2y'
_space_group_name_H-M_alt 'P 1 2 1'
_atom_sites_solution_primary dual
_audit_creation_date 2022-07-10
_audit_creation_method
;
Olex2 1.3
(compiled 2020.11.12 svn.r5f609507 for OlexSys, GUI svn.r6272)
;
_audit_update_record
;
2022-10-06 deposited with the CCDC.	2023-01-31 downloaded from the CCDC.
;
_cell_angle_alpha 90
_cell_angle_beta 96.472(3)
_cell_angle_gamma 90
_cell_formula_units_Z 2
_cell_length_a 7.3142(5)
_cell_length_b 3.8123(3)
_cell_length_c 31.947(2)
_cell_measurement_reflns_used 9092
_cell_measurement_temperature 298(2)
_cell_measurement_theta_max 33.17
_cell_measurement_theta_min 2.57
_cell_volume 885.13(11)
_computing_molecular_graphics 'Olex2 1.3 (Dolomanov et al., 2009)'
_computing_publication_material 'Olex2 1.3 (Dolomanov et al., 2009)'
_computing_structure_refinement 'SHELXL-2017/1 (Sheldrick, 2017)'
_computing_structure_solution 'SHELXT 2018/2 (Sheldrick, 2018)'
_diffrn_ambient_temperature 298(2)
_diffrn_detector PIXEL
_diffrn_detector_area_resol_mean 7.41
_diffrn_detector_type 'Bruker PHOTON III area detector'
_diffrn_measured_fraction_theta_full 0.998
_diffrn_measured_fraction_theta_max 0.997
_diffrn_measurement_device 'three-circle diffractometer'
_diffrn_measurement_device_type 'Bruker D8 Venture diffractometer'
_diffrn_measurement_method '\w and \f scans'
_diffrn_radiation_monochromator 'Incoatec HELIOS multilayer mirrors'
_diffrn_radiation_type MoK\a
_diffrn_radiation_wavelength 0.71073
_diffrn_reflns_av_R_equivalents 0.0584
_diffrn_reflns_av_unetI/netI 0.0522
_diffrn_reflns_Laue_measured_fraction_full 0.998
_diffrn_reflns_Laue_measured_fraction_max 0.997
_diffrn_reflns_limit_h_max 11
_diffrn_reflns_limit_h_min -11
_diffrn_reflns_limit_k_max 5
_diffrn_reflns_limit_k_min -5
_diffrn_reflns_limit_l_max 49
_diffrn_reflns_limit_l_min -49
_diffrn_reflns_number 23831
_diffrn_reflns_point_group_measured_fraction_full 0.999
_diffrn_reflns_point_group_measured_fraction_max 0.997
_diffrn_reflns_theta_full 25.242
_diffrn_reflns_theta_max 33.256
_diffrn_reflns_theta_min 1.925
_diffrn_source 'Incoatec IuS3.0 microfocus X-ray tube'
_exptl_absorpt_coefficient_mu 45.872
_exptl_absorpt_correction_T_max 0.7465
_exptl_absorpt_correction_T_min 0.4111
_exptl_absorpt_correction_type multi-scan
_exptl_absorpt_process_details
;
SADABS-2016/2 (Bruker,2016/2) was used for absorption correction.
wR2(int) was 0.1251 before and 0.0631 after correction.
The Ratio of minimum to maximum transmission is 0.5507.
The \l/2 correction factor is Not present.
;
_exptl_crystal_colour colourless
_exptl_crystal_density_diffrn 6.443
_exptl_crystal_description plate
_exptl_crystal_F_000 1464
_exptl_crystal_recrystallization_method 'From the Melt'
_exptl_crystal_size_max 0.05
_exptl_crystal_size_mid 0.04
_exptl_crystal_size_min 0.01
_refine_diff_density_max 5.484
_refine_diff_density_min -9.143
_refine_diff_density_rms 0.758
_refine_ls_abs_structure_details
;
 Twinning involves inversion, so Flack parameter cannot be determined
;
_refine_ls_extinction_coef 0.00016(4)
_refine_ls_extinction_expression Fc^*^=kFc[1+0.001xFc^2^\l^3^/sin(2\q)]^-1/4^
_refine_ls_extinction_method 'SHELXL-2017/1 (Sheldrick 2017)'
_refine_ls_goodness_of_fit_ref 1.087
_refine_ls_hydrogen_treatment undef
_refine_ls_matrix_type full
_refine_ls_number_parameters 197
_refine_ls_number_reflns 6698
_refine_ls_number_restraints 2
_refine_ls_restrained_S_all 1.089
_refine_ls_R_factor_all 0.0567
_refine_ls_R_factor_gt 0.0548
_refine_ls_shift/su_max 3.321
_refine_ls_shift/su_mean 0.079
_refine_ls_structure_factor_coef Fsqd
_refine_ls_weighting_details 'w=1/[\s^2^(Fo^2^)+(0.0289P)^2^+83.8331P] where P=(Fo^2^+2Fc^2^)/3'
_refine_ls_weighting_scheme calc
_refine_ls_wR_factor_gt 0.1346
_refine_ls_wR_factor_ref 0.1360
_reflns_Friedel_coverage 0.774
_reflns_Friedel_fraction_full 1.000
_reflns_Friedel_fraction_max 0.998
_reflns_number_gt 6519
_reflns_number_total 6698
_reflns_threshold_expression 'I > 2\s(I)'
_cod_data_source_file d2dt03895a2.cif
_cod_data_source_block K2W7O22
_cod_database_code 7712485
_shelx_shelxl_version_number 2017/1
_shelx_space_group_comment
;
The symmetry employed for this shelxl refinement is uniquely defined
by the following loop, which should always be used as a source of
symmetry information in preference to the above space-group names.
They are only intended as comments.
;
_shelx_estimated_absorpt_t_max 0.657
_shelx_estimated_absorpt_t_min 0.208
_olex2_refinement_description
;
1. Twinned data refinement
 Scales: 0.27544
 0.24568 0.22563 0.25325
2. Restrained distances
 K1-O6_$1
 2.7 with sigma of 0.03
3. Others
 0.5*[Sof(K2)]+1*[Sof(K3A)]+1*[Sof(K3B)]+1*[Sof(K4A)]+1*[Sof(K4B)]=1.5 with
 esd of 0
 Sof(W4B)=Sof(O12B)=1-FVAR(1)
 Sof(W4A)=Sof(O12A)=FVAR(1)
 Fixed Sof: O21(0.5)
 Fixed Y: K1(0)
;
_olex2_submission_special_instructions 'No special instructions were received'

loop_
_space_group_symop_operation_xyz
'x, y, z'
'-x, y, -z'

loop_
_atom_site_label
_atom_site_type_symbol
_atom_site_fract_x
_atom_site_fract_y
_atom_site_fract_z
_atom_site_U_iso_or_equiv
_atom_site_adp_type
_atom_site_occupancy
_atom_site_site_symmetry_order
_atom_site_calc_flag
_atom_site_refinement_flags_posn
_atom_site_refinement_flags_adp
_atom_site_refinement_flags_occupancy
_atom_site_disorder_assembly
_atom_site_disorder_group
W1 W 0.2828(3) 0.556(5) 0.09889(6) 0.0182(5) Uani 1 1 d . . . . .
W2 W 0.7975(3) 0.530(5) 0.09770(6) 0.0254(8) Uani 1 1 d . . . . .
W3 W 0.5985(3) 0.447(5) 0.19904(4) 0.0135(3) Uani 1 1 d . . . . .
W4A W 0.8882(6) 0.580(5) 0.30147(10) 0.0083(9) Uani 0.67(3) 1 d . . P . .
W4B W 0.8941(15) 0.441(8) 0.3036(2) 0.018(3) Uani 0.33(3) 1 d . . P . .
W5 W 0.3960(3) 0.483(5) 0.30134(7) 0.0321(12) Uani 1 1 d . . . . .
W6 W 0.2046(4) 0.483(5) 0.40029(4) 0.0240(6) Uani 1 1 d . . . . .
W7 W 0.500000 0.428(5) 0.500000 0.0047(3) Uani 1 2 d S T P . .
W8 W 0.000000 0.565(5) 0.500000 0.0082(4) Uani 1 2 d S T P . .
K1 K 0.000000 0.000000 0.000000 0.068(7) Uiso 1 2 d DS . P . .
K2 K 0.500000 -0.013(10) 0.000000 0.012(4) Uiso 0.437(9) 2 d S . P . .
K3A K 0.107(6) 0.013(11) 0.1971(7) 0.062(7) Uiso 0.572(5) 1 d . . P . .
K3B K 0.066(4) 0.407(11) 0.1974(9) -0.001(5) Uiso 0.191(4) 1 d . . P . .
K4A K 0.330(4) 0.011(10) 0.5977(7) 0.022(5) Uiso 0.350(5) 1 d . . P . .
K4B K 0.295(4) 0.204(10) 0.5982(8) -0.001(4) Uiso 0.169(5) 1 d . . P . .
O1 O 0.293(2) 0.992(6) 0.0937(6) -0.001(3) Uiso 1 1 d . . . . .
O2 O 0.209(4) 0.456(10) 0.0444(9) 0.022(5) Uiso 1 1 d . . . . .
O3 O 0.055(6) 0.529(9) 0.1193(7) 0.025(5) Uiso 1 1 d . . . . .
O4 O 0.542(5) 0.530(9) 0.0924(7) 0.025(5) Uiso 1 1 d . . . . .
O5 O 0.389(4) 0.461(9) 0.1646(8) 0.021(5) Uiso 1 1 d . . . . .
O6 O 0.828(4) 0.593(9) 0.0464(9) 0.027(6) Uiso 1 1 d . . . . .
O7 O 0.797(3) 0.009(7) 0.1074(8) 0.011(5) Uiso 1 1 d . . . . .
O8 O 0.761(4) 0.591(9) 0.1610(8) 0.020(5) Uiso 1 1 d . . . . .
O9 O 0.584(6) -0.013(12) 0.2070(9) 0.032(8) Uiso 1 1 d . . . . .
O10 O 0.803(3) 0.455(9) 0.2467(8) 0.017(5) Uiso 1 1 d . . . . .
O11 O 0.438(4) 0.573(10) 0.2471(9) 0.022(5) Uiso 1 1 d . . . . .
O12A O 0.881(4) 0.105(10) 0.3066(9) 0.004(5) Uiso 0.67(3) 1 d . . P . .
O12B O 0.939(7) -0.030(16) 0.2935(16) -0.001(9) Uiso 0.33(3) 1 d . . P . .
O13 O 0.660(6) 0.529(9) 0.3203(7) 0.027(5) Uiso 1 1 d . . . . .
O14 O 1.144(6) 0.517(9) 0.2881(7) 0.025(5) Uiso 1 1 d . . . . .
O15 O 0.991(3) 0.452(10) 0.3600(8) 0.018(5) Uiso 1 1 d . . . . .
O16 O 0.400(7) 0.002(15) 0.3050(18) 0.07(2) Uiso 1 1 d . . . . .
O17 O 0.358(3) 0.579(9) 0.3597(8) 0.017(4) Uiso 1 1 d . . . . .
O18 O 0.404(3) 0.415(11) 0.4435(8) 0.018(4) Uiso 1 1 d . . . . .
O19 O 0.257(3) -0.013(9) 0.4038(6) 0.005(4) Uiso 1 1 d . . . . .
O20 O 0.039(3) 0.576(9) 0.4435(8) 0.015(4) Uiso 1 1 d . . . . .
O21 O 0.496(8) -0.022(13) 0.5146(19) 0.022(11) Uiso 0.5 1 d . . P . .
O22 O 0.257(6) 0.506(9) 0.5163(7) 0.023(5) Uiso 1 1 d . . . . .
O23 O 0.000000 0.06(2) 0.500000 0.062(19) Uiso 1 2 d S . P . .

loop_
_atom_site_aniso_label
_atom_site_aniso_U_11
_atom_site_aniso_U_22
_atom_site_aniso_U_33
_atom_site_aniso_U_23
_atom_site_aniso_U_13
_atom_site_aniso_U_12
W1 0.0073(7) 0.0250(10) 0.0226(9) 0.0044(7) 0.0025(5) 0.0043(12)
W2 0.0195(15) 0.0491(17) 0.0082(6) 0.0035(6) 0.0034(7) 0.0147(18)
W3 0.0100(6) 0.0195(8) 0.0114(4) -0.0071(6) 0.0035(8) -0.0073(8)
W4A 0.0052(10) -0.001(2) 0.0190(9) -0.0020(7) -0.0053(10) 0.0000(12)
W4B 0.020(3) 0.020(8) 0.0119(18) 0.000(2) -0.010(2) -0.005(4)
W5 0.0281(13) 0.060(3) 0.0099(7) -0.0113(8) 0.0096(7) -0.0073(16)
W6 0.0112(6) 0.0542(18) 0.0067(4) -0.0022(9) 0.0010(8) 0.0112(11)
W7 0.0067(9) -0.0082(5) 0.0158(7) 0.000 0.0013(7) 0.000
W8 0.0155(11) -0.0040(6) 0.0157(7) 0.000 0.0126(8) 0.000

loop_
_atom_type_symbol
_atom_type_description
_atom_type_scat_dispersion_real
_atom_type_scat_dispersion_imag
_atom_type_scat_source
O O 0.0106 0.0060 'International Tables Vol C Tables 4.2.6.8 and 6.1.1.4'
K K 0.2009 0.2494 'International Tables Vol C Tables 4.2.6.8 and 6.1.1.4'
W W -0.8490 6.8722 'International Tables Vol C Tables 4.2.6.8 and 6.1.1.4'

loop_
_geom_angle_atom_site_label_1
_geom_angle_atom_site_label_2
_geom_angle_atom_site_label_3
_geom_angle
_geom_angle_site_symmetry_1
_geom_angle_site_symmetry_3
_geom_angle_publ_flag
K1 W1 K1 55.99(4) 1_565 . ?
K1 W1 K2 54.43(9) 1_565 1_565 ?
K1 W1 K3A 130.5(6) 1_565 . ?
K2 W1 K1 79.6(3) 1_565 . ?
K2 W1 K3A 172.5(6) 1_565 . ?
K3A W1 K1 130.8(6) 1_565 . ?
K3A W1 K1 98.7(5) . . ?
K3A W1 K1 105.1(5) 1_565 1_565 ?
K3A W1 K2 129.6(7) 1_565 1_565 ?
K3A W1 K3A 56.8(4) 1_565 . ?
K3B W1 K1 120.4(4) . 1_565 ?
K3B W1 K1 109.9(5) . . ?
K3B W1 K2 164.8(7) . 1_565 ?
K3B W1 K3A 35.3(8) . 1_565 ?
K3B W1 K3A 22.1(8) . . ?
O1 W1 K1 61.4(7) . 1_565 ?
O1 W1 K1 56.8(5) 1_545 . ?
O1 W1 K1 117.1(7) . . ?
O1 W1 K1 112.6(5) 1_545 1_565 ?
O1 W1 K2 59.5(7) . 1_565 ?
O1 W1 K2 108.9(6) 1_545 1_565 ?
O1 W1 K3A 127.0(8) . . ?
O1 W1 K3A 121.3(8) 1_545 1_565 ?
O1 W1 K3A 64.6(7) 1_545 . ?
O1 W1 K3A 70.3(8) . 1_565 ?
O1 W1 K3B 86.3(7) 1_545 . ?
O1 W1 K3B 105.3(9) . . ?
O1 W1 O1 168.4(11) . 1_545 ?
O1 W1 O2 97.3(12) . . ?
O1 W1 O3 98.3(11) . . ?
O1 W1 O4 89.1(11) . . ?
O1 W1 O5 84.0(9) 1_545 . ?
O1 W1 O5 104.2(10) . . ?
O2 W1 K1 24.4(10) . . ?
O2 W1 K1 41.2(10) . 1_565 ?
O2 W1 K2 55.5(10) . 1_565 ?
O2 W1 K3A 123.1(11) . . ?
O2 W1 K3A 140.8(10) . 1_565 ?
O2 W1 K3B 132.2(10) . . ?
O2 W1 O1 73.9(12) . 1_545 ?
O2 W1 O3 98.2(12) . . ?
O2 W1 O4 94.4(11) . . ?
O2 W1 O5 157.9(13) . . ?
O3 W1 K1 84.0(8) . 1_565 ?
O3 W1 K1 81.3(8) . . ?
O3 W1 K2 138.1(8) . 1_565 ?
O3 W1 K3A 50.1(10) . 1_565 ?
O3 W1 K3A 47.9(10) . . ?
O3 W1 K3B 37.9(9) . . ?
O3 W1 O1 90.6(10) . 1_545 ?
O3 W1 O4 164.4(11) . . ?
O3 W1 O5 83.7(10) . . ?
O4 W1 K1 107.6(8) . . ?
O4 W1 K1 111.6(7) . 1_565 ?
O4 W1 K2 57.3(8) . 1_565 ?
O4 W1 K3A 121.5(10) . 1_565 ?
O4 W1 K3A 116.9(10) . . ?
O4 W1 K3B 126.8(8) . . ?
O4 W1 O1 84.0(10) . 1_545 ?
O4 W1 O5 81.2(10) . . ?
O5 W1 K1 159.4(8) . 1_565 ?
O5 W1 K1 137.6(8) . . ?
O5 W1 K2 133.6(7) . 1_565 ?
O5 W1 K3A 54.5(9) . 1_565 ?
O5 W1 K3A 44.5(9) . . ?
O5 W1 K3B 45.8(8) . . ?
K1 W2 K1 55.73(3) 1_665 1_655 ?
K1 W2 K2 81.2(3) 1_665 . ?
K1 W2 K3A 100.4(5) 1_665 1_665 ?
K2 W2 K1 54.25(9) 1_565 1_665 ?
K2 W2 K1 80.4(3) 1_565 1_655 ?
K2 W2 K1 52.42(9) . 1_655 ?
K2 W2 K2 55.75(4) 1_565 . ?
K2 W2 K3A 127.6(6) 1_565 1_665 ?
K3A W2 K1 126.0(6) 1_665 1_655 ?
K3A W2 K2 176.6(6) 1_665 . ?
K3B W2 K1 122.4(5) 1_655 1_665 ?
K3B W2 K1 113.7(5) 1_655 1_655 ?
K3B W2 K2 161.3(7) 1_655 1_565 ?
K3B W2 K2 142.4(7) 1_655 . ?
K3B W2 K3A 34.3(8) 1_655 1_665 ?
O3 W2 K1 81.4(8) 1_655 1_655 ?
O3 W2 K1 81.3(8) 1_655 1_665 ?
O3 W2 K2 132.5(8) 1_655 . ?
O3 W2 K2 134.7(8) 1_655 1_565 ?
O3 W2 K3A 45.2(10) 1_655 1_665 ?
O3 W2 K3B 42.9(9) 1_655 1_655 ?
O3 W2 O7 87.7(11) 1_655 . ?
O3 W2 O8 83.1(10) 1_655 . ?
O4 W2 K1 112.0(8) . 1_655 ?
O4 W2 K1 112.5(8) . 1_665 ?
O4 W2 K2 58.3(8) . 1_565 ?
O4 W2 K2 59.7(8) . . ?
O4 W2 K3A 122.0(9) . 1_665 ?
O4 W2 K3B 121.7(8) . 1_655 ?
O4 W2 O3 164.4(10) . 1_655 ?
O4 W2 O7 89.8(12) . . ?
O4 W2 O8 81.4(10) . . ?
O6 W2 K1 40.7(11) . 1_655 ?
O6 W2 K1 24.0(10) . 1_665 ?
O6 W2 K2 57.3(10) . . ?
O6 W2 K2 45.8(10) . 1_565 ?
O6 W2 K3A 124.0(11) . 1_665 ?
O6 W2 K3B 139.4(11) . 1_655 ?
O6 W2 O3 96.6(12) . 1_655 ?
O6 W2 O4 98.8(12) . . ?
O6 W2 O7 91.4(13) . 1_565 ?
O6 W2 O7 107.1(13) . . ?
O6 W2 O8 165.3(14) . . ?
O7 W2 K1 124.6(7) . 1_665 ?
O7 W2 K1 68.9(7) . 1_655 ?
O7 W2 K1 72.4(8) 1_565 1_665 ?
O7 W2 K1 128.0(8) 1_565 1_655 ?
O7 W2 K2 67.3(8) . . ?
O7 W2 K2 122.8(8) . 1_565 ?
O7 W2 K2 127.4(9) 1_565 . ?
O7 W2 K2 72.0(9) 1_565 1_565 ?
O7 W2 K3A 109.4(9) . 1_665 ?
O7 W2 K3A 56.0(9) 1_565 1_665 ?
O7 W2 K3B 89.4(10) 1_565 1_655 ?
O7 W2 K3B 75.1(9) . 1_655 ?
O7 W2 O3 87.8(12) 1_565 1_655 ?
O7 W2 O4 89.7(12) 1_565 . ?
O7 W2 O7 161.4(14) 1_565 . ?
O7 W2 O8 87.6(11) . . ?
O7 W2 O8 74.0(11) 1_565 . ?
O8 W2 K1 152.2(8) . 1_655 ?
O8 W2 K1 143.3(9) . 1_665 ?
O8 W2 K2 132.3(8) . . ?
O8 W2 K2 126.3(8) . 1_565 ?
O8 W2 K3A 47.3(9) . 1_665 ?
O8 W2 K3B 42.9(9) . 1_655 ?
K3A W3 K3A 172.7(11) 1_655 1_565 ?
K3A W3 K3A 131.2(11) . 1_655 ?
K3A W3 K3A 55.8(5) . 1_565 ?
K3A W3 K3A 118.9(9) 1_565 1_665 ?
K3A W3 K3A 174.5(11) . 1_665 ?
K3A W3 K3A 54.0(5) 1_655 1_665 ?
K3B W3 K3A 151.4(9) 1_655 1_565 ?
K3B W3 K3A 32.6(8) 1_655 1_665 ?
K3B W3 K3A 152.6(9) 1_655 . ?
K3B W3 K3A 33.2(8) . 1_565 ?
K3B W3 K3A 152.1(8) . 1_665 ?
K3B W3 K3A 21.4(9) 1_655 1_655 ?
K3B W3 K3A 153.8(8) . 1_655 ?
K3B W3 K3A 22.6(8) . . ?
K3B W3 K3B 175.0(12) 1_655 . ?
O5 W3 K3A 131.2(10) . 1_665 ?
O5 W3 K3A 45.5(10) . 1_565 ?
O5 W3 K3A 44.5(10) . . ?
O5 W3 K3A 136.4(10) . 1_655 ?
O5 W3 K3B 37.4(9) . . ?
O5 W3 K3B 141.3(10) . 1_655 ?
O5 W3 O8 98.8(10) . . ?
O5 W3 O9 89.6(15) . 1_565 ?
O5 W3 O10 168.7(11) . . ?
O5 W3 O11 86.1(11) . . ?
O8 W3 K3A 116.4(10) . 1_565 ?
O8 W3 K3A 39.8(9) . 1_665 ?
O8 W3 K3A 57.5(10) . 1_655 ?
O8 W3 K3A 139.0(9) . . ?
O8 W3 K3B 135.2(9) . . ?
O8 W3 K3B 45.3(10) . 1_655 ?
O8 W3 O9 80.4(14) . 1_565 ?
O8 W3 O10 90.9(10) . . ?
O8 W3 O11 149.0(13) . . ?
O9 W3 K3A 61.3(17) . . ?
O9 W3 K3A 70.8(16) . 1_655 ?
O9 W3 K3A 117.6(13) 1_565 1_655 ?
O9 W3 K3A 55.7(15) 1_565 1_565 ?
O9 W3 K3A 64.0(14) 1_565 1_665 ?
O9 W3 K3A 116.5(15) . 1_565 ?
O9 W3 K3A 111.0(13) 1_565 . ?
O9 W3 K3A 124.2(15) . 1_665 ?
O9 W3 K3B 92.0(16) . 1_655 ?
O9 W3 K3B 83.6(16) . . ?
O9 W3 K3B 88.6(14) 1_565 . ?
O9 W3 K3B 96.3(14) 1_565 1_655 ?
O9 W3 O5 93.3(16) . . ?
O9 W3 O8 115.7(16) . . ?
O9 W3 O9 162.9(19) . 1_565 ?
O9 W3 O10 87.6(15) . . ?
O9 W3 O11 94.3(15) . . ?
O9 W3 O11 69.0(14) 1_565 . ?
O10 W3 K3A 124.5(9) . 1_565 ?
O10 W3 K3A 55.5(9) . 1_665 ?
O10 W3 K3A 54.4(8) . 1_655 ?
O10 W3 K3A 128.0(8) . . ?
O10 W3 K3B 131.8(8) . . ?
O10 W3 K3B 49.9(8) . 1_655 ?
O10 W3 O9 86.3(14) . 1_565 ?
O10 W3 O11 82.6(8) . . ?
O11 W3 K3A 116.9(10) . 1_665 ?
O11 W3 K3A 133.9(8) . 1_655 ?
O11 W3 K3A 61.5(9) . . ?
O11 W3 K3A 48.7(9) . 1_565 ?
O11 W3 K3B 51.3(9) . . ?
O11 W3 K3B 131.7(9) . 1_655 ?
W4B W4A K3B 84.8(12) . 1_655 ?
W4B W4A K4A 109.2(12) . 2_666 ?
W4B W4A K4B 63.8(12) . 2_656 ?
W4B W4A O10 83.1(12) . . ?
W4B W4A O12A 6.4(16) . . ?
W4B W4A O12A 167.9(11) . 1_565 ?
W4B W4A O12B 161(3) . 1_565 ?
W4B W4A O12B 14.7(15) . . ?
W4B W4A O13 85.1(18) . . ?
W4B W4A O14 81.0(17) . . ?
W4B W4A O15 67.7(13) . . ?
K3B W4A K4A 165.7(8) 1_655 2_666 ?
K3B W4A K4B 148.2(7) 1_655 2_656 ?
K4B W4A K4A 45.4(6) 2_656 2_666 ?
O10 W4A K3B 40.0(9) . 1_655 ?
O10 W4A K4A 136.4(9) . 2_666 ?
O10 W4A K4B 124.9(10) . 2_656 ?
O10 W4A O12A 108.9(13) . 1_565 ?
O10 W4A O12B 71.8(15) . . ?
O10 W4A O13 93.3(11) . . ?
O10 W4A O14 89.5(10) . . ?
O10 W4A O15 150.8(15) . . ?
O12A W4A K3B 85.5(11) . 1_655 ?
O12A W4A K3B 105.2(10) 1_565 1_655 ?
O12A W4A K4A 61.3(10) 1_565 2_666 ?
O12A W4A K4A 108.1(11) . 2_666 ?
O12A W4A K4B 62.7(11) . 2_656 ?
O12A W4A K4B 106.6(9) 1_565 2_656 ?
O12A W4A O10 79.6(13) . . ?
O12A W4A O12A 169.3(18) . 1_565 ?
O12A W4A O12B 16.5(16) . . ?
O12A W4A O12B 172.2(16) 1_565 . ?
O12A W4A O13 80.1(14) . . ?
O12A W4A O14 86.3(13) . . ?
O12A W4A O15 71.5(13) . . ?
O12B W4A K3B 85(2) 1_565 1_655 ?
O12B W4A K3B 70.1(14) . 1_655 ?
O12B W4A K4A 123.9(14) . 2_666 ?
O12B W4A K4A 82(2) 1_565 2_666 ?
O12B W4A K4B 78.5(14) . 2_656 ?
O12B W4A K4B 126.6(19) 1_565 2_656 ?
O12B W4A O10 99(2) 1_565 . ?
O12B W4A O12A 167(2) 1_565 . ?
O12B W4A O12A 22(2) 1_565 1_565 ?
O12B W4A O12B 151(3) 1_565 . ?
O12B W4A O13 113(2) 1_565 . ?
O12B W4A O14 80(2) 1_565 . ?
O12B W4A O15 108(2) 1_565 . ?
O13 W4A K3B 133.1(9) . 1_655 ?
O13 W4A K4A 48.7(9) . 2_666 ?
O13 W4A K4B 44.3(10) . 2_656 ?
O13 W4A O12A 92.6(13) . 1_565 ?
O13 W4A O12B 95.1(17) . . ?
O13 W4A O14 165.4(12) . . ?
O13 W4A O15 85.7(11) . . ?
O14 W4A K3B 50.1(8) . 1_655 ?
O14 W4A K4A 132.9(8) . 2_666 ?
O14 W4A K4B 123.7(9) . 2_656 ?
O14 W4A O12A 100.0(13) . 1_565 ?
O14 W4A O12B 72.2(16) . . ?
O14 W4A O15 84.8(10) . . ?
O15 W4A K3B 130.9(9) . 1_655 ?
O15 W4A K4A 60.0(9) . 2_666 ?
O15 W4A K4B 42.6(8) . 2_656 ?
O15 W4A O12A 100.3(12) . 1_565 ?
O15 W4A O12B 79.3(15) . . ?
W4A W4B K3A 108.1(11) . 1_655 ?
W4A W4B K3B 87.0(12) . 1_655 ?
W4A W4B K4A 117.7(14) . 2_656 ?
W4A W4B K4B 108.6(13) . 2_656 ?
W4A W4B O10 80.3(13) . . ?
W4A W4B O12A 171(2) . . ?
W4A W4B O12B 161.1(19) . . ?
W4A W4B O12B 14.0(19) . 1_565 ?
W4A W4B O13 78.3(19) . . ?
W4A W4B O14 83.4(18) . . ?
W4A W4B O15 96.8(16) . . ?
K3B W4B K3A 21.1(8) 1_655 1_655 ?
K3B W4B K4A 153.5(11) 1_655 2_656 ?
K4A W4B K3A 133.4(9) 2_656 1_655 ?
K4B W4B K3A 143.1(9) 2_656 1_655 ?
K4B W4B K3B 163.5(10) 2_656 1_655 ?
K4B W4B K4A 10.1(6) 2_656 2_656 ?
O10 W4B K3A 49.6(10) . 1_655 ?
O10 W4B K3B 40.5(9) . 1_655 ?
O10 W4B K4A 129.5(11) . 2_656 ?
O10 W4B K4B 135.2(10) . 2_656 ?
O10 W4B O12B 84.8(19) . . ?
O10 W4B O12B 82.3(18) . 1_565 ?
O10 W4B O13 91.9(12) . . ?
O10 W4B O14 89.5(11) . . ?
O12A W4B K3A 73.3(15) . 1_655 ?
O12A W4B K3B 93.9(16) . 1_655 ?
O12A W4B K4A 60.1(15) . 2_656 ?
O12A W4B K4B 69.8(15) . 2_656 ?
O12A W4B O10 94.6(18) . . ?
O12A W4B O12B 22(2) . . ?
O12A W4B O12B 173(2) . 1_565 ?
O12A W4B O13 94.5(18) . . ?
O12A W4B O14 104.1(19) . . ?
O12A W4B O15 88.5(17) . . ?
O12B W4B K3A 53.0(17) . 1_655 ?
O12B W4B K3A 99.8(15) 1_565 1_655 ?
O12B W4B K3B 74.1(17) . 1_655 ?
O12B W4B K3B 79.5(16) 1_565 1_655 ?
O12B W4B K4A 126.7(16) 1_565 2_656 ?
O12B W4B K4A 80.9(19) . 2_656 ?
O12B W4B K4B 116.9(15) 1_565 2_656 ?
O12B W4B K4B 90.2(18) . 2_656 ?
O12B W4B O12B 151(3) . 1_565 ?
O12B W4B O14 85(2) . . ?
O13 W4B K3A 136.7(10) . 1_655 ?
O13 W4B K3B 132.1(10) . 1_655 ?
O13 W4B K4A 52.5(10) . 2_656 ?
O13 W4B K4B 50.2(10) . 2_656 ?
O13 W4B O12B 114(2) . . ?
O13 W4B O12B 92.1(19) . 1_565 ?
O13 W4B O14 161.2(19) . . ?
O14 W4B K3A 54.3(10) . 1_655 ?
O14 W4B K3B 50.3(8) . 1_655 ?
O14 W4B K4A 136.3(10) . 2_656 ?
O14 W4B K4B 134.4(9) . 2_656 ?
O14 W4B O12B 69.5(19) . 1_565 ?
O15 W4B K3A 130.9(12) . 1_655 ?
O15 W4B K3B 138.4(9) . 1_655 ?
O15 W4B K4A 53.1(9) . 2_656 ?
O15 W4B K4B 47.0(9) . 2_656 ?
O15 W4B O10 177(2) . . ?
O15 W4B O12B 98(2) . . ?
O15 W4B O12B 94.6(18) . 1_565 ?
O15 W4B O13 88.8(11) . . ?
O15 W4B O14 88.8(11) . . ?
K3A W5 K3A 54.0(3) . 1_565 ?
K3B W5 K3A 32.9(8) . 1_565 ?
K3B W5 K3A 21.7(8) . . ?
K3B W5 K4A 154.6(8) . 2_666 ?
K3B W5 K4A 148.9(8) . 2_656 ?
K4A W5 K3A 127.8(7) 2_656 . ?
K4A W5 K3A 178.1(7) 2_656 1_565 ?
K4A W5 K3A 122.3(7) 2_666 1_565 ?
K4A W5 K3A 176.3(7) 2_666 . ?
K4A W5 K4A 55.8(3) 2_656 2_666 ?
K4B W5 K3A 138.3(7) 2_656 . ?
K4B W5 K3A 167.2(7) 2_656 1_565 ?
K4B W5 K3B 159.8(7) 2_656 . ?
K4B W5 K4A 45.4(6) 2_656 2_666 ?
K4B W5 K4A 11.1(6) 2_656 2_656 ?
O11 W5 K3A 56.2(11) . . ?
O11 W5 K3A 44.6(10) . 1_565 ?
O11 W5 K3B 50.1(10) . . ?
O11 W5 K4A 122.1(11) . 2_666 ?
O11 W5 K4A 136.4(10) . 2_656 ?
O11 W5 K4B 134.1(10) . 2_656 ?
O11 W5 O13 90.7(12) . . ?
O11 W5 O14 92.2(11) . 1_455 ?
O11 W5 O16 82(2) . 1_565 ?
O11 W5 O16 104(2) . . ?
O11 W5 O17 158.2(14) . . ?
O13 W5 K3A 125.7(10) . 1_565 ?
O13 W5 K3A 132.8(10) . . ?
O13 W5 K3B 139.8(8) . . ?
O13 W5 K4A 48.9(9) . 2_666 ?
O13 W5 K4A 53.8(9) . 2_656 ?
O13 W5 K4B 46.0(9) . 2_656 ?
O14 W5 K3A 52.6(9) 1_455 1_565 ?
O14 W5 K3A 56.0(9) 1_455 . ?
O14 W5 K3B 45.7(8) 1_455 . ?
O14 W5 K4A 121.9(9) 1_455 2_666 ?
O14 W5 K4A 127.5(9) 1_455 2_656 ?
O14 W5 K4B 133.3(9) 1_455 2_656 ?
O14 W5 O13 169.7(11) 1_455 . ?
O14 W5 O16 87.2(18) 1_455 1_565 ?
O14 W5 O16 95(2) 1_455 . ?
O14 W5 O17 87.7(10) 1_455 . ?
O16 W5 K3A 121.8(19) . 1_565 ?
O16 W5 K3A 67.9(18) . . ?
O16 W5 K3A 64.8(18) 1_565 1_565 ?
O16 W5 K3A 118.8(18) 1_565 . ?
O16 W5 K3B 97.3(17) 1_565 . ?
O16 W5 K3B 89.1(19) . . ?
O16 W5 K4A 115.8(19) . 2_666 ?
O16 W5 K4A 57.5(17) 1_565 2_666 ?
O16 W5 K4A 113.3(18) 1_565 2_656 ?
O16 W5 K4A 60.0(18) . 2_656 ?
O16 W5 K4B 70.7(18) . 2_656 ?
O16 W5 K4B 102.8(18) 1_565 2_656 ?
O16 W5 O13 83.4(18) 1_565 . ?
O16 W5 O13 93.5(19) . . ?
O16 W5 O16 173(3) . 1_565 ?
O16 W5 O17 76.0(19) 1_565 . ?
O16 W5 O17 97(2) . . ?
O17 W5 K3A 137.3(9) . . ?
O17 W5 K3A 123.2(10) . 1_565 ?
O17 W5 K3B 133.4(8) . . ?
O17 W5 K4A 55.2(9) . 2_656 ?
O17 W5 K4A 43.1(9) . 2_666 ?
O17 W5 K4B 52.5(9) . 2_656 ?
O17 W5 O13 86.0(10) . . ?
K4A W6 K4A 51.8(3) 2_556 2_566 ?
K4A W6 K4A 127.4(10) 2_656 2_556 ?
K4A W6 K4A 173.7(10) 2_666 2_556 ?
K4A W6 K4A 178.1(7) 2_656 2_566 ?
K4A W6 K4A 122.1(9) 2_666 2_566 ?
K4A W6 K4A 58.6(4) 2_656 2_666 ?
K4B W6 K4A 135.8(8) 2_556 2_656 ?
K4B W6 K4A 139.1(7) 2_656 2_556 ?
K4B W6 K4A 168.9(7) 2_656 2_566 ?
K4B W6 K4A 11.7(6) 2_656 2_656 ?
K4B W6 K4A 43.4(6) 2_556 2_566 ?
K4B W6 K4A 165.5(8) 2_556 2_666 ?
K4B W6 K4A 8.4(6) 2_556 2_556 ?
K4B W6 K4A 46.9(7) 2_656 2_666 ?
K4B W6 K4B 147.5(9) 2_556 2_656 ?
O15 W6 K4A 51.6(9) 1_455 2_566 ?
O15 W6 K4A 132.9(9) 1_455 2_666 ?
O15 W6 K4A 46.3(9) 1_455 2_556 ?
O15 W6 K4A 129.6(9) 1_455 2_656 ?
O15 W6 K4B 43.8(8) 1_455 2_556 ?
O15 W6 K4B 134.7(9) 1_455 2_656 ?
O15 W6 O19 103.9(11) 1_455 1_565 ?
O15 W6 O19 96.9(12) 1_455 . ?
O15 W6 O20 87.7(10) 1_455 . ?
O17 W6 K4A 135.9(9) . 2_556 ?
O17 W6 K4A 59.8(10) . 2_656 ?
O17 W6 K4A 122.1(9) . 2_566 ?
O17 W6 K4A 47.1(9) . 2_666 ?
O17 W6 K4B 136.4(9) . 2_556 ?
O17 W6 K4B 53.4(9) . 2_656 ?
O17 W6 O15 93.2(9) . 1_455 ?
O17 W6 O18 93.4(11) . . ?
O17 W6 O19 73.4(11) . 1_565 ?
O17 W6 O19 95.8(11) . . ?
O17 W6 O20 158.2(13) . . ?
O18 W6 K4A 58.1(10) . 2_666 ?
O18 W6 K4A 123.5(10) . 2_556 ?
O18 W6 K4A 131.2(9) . 2_566 ?
O18 W6 K4A 47.3(9) . 2_656 ?
O18 W6 K4B 127.4(9) . 2_556 ?
O18 W6 K4B 45.4(9) . 2_656 ?
O18 W6 O15 167.7(14) . 1_455 ?
O18 W6 O19 87.9(13) . 1_565 ?
O18 W6 O19 72.2(13) . . ?
O18 W6 O20 89.9(8) . . ?
O19 W6 K4A 128.2(7) . 2_566 ?
O19 W6 K4A 73.8(7) 1_565 2_566 ?
O19 W6 K4A 106.9(8) 1_565 2_656 ?
O19 W6 K4A 48.4(9) 1_565 2_666 ?
O19 W6 K4A 50.9(9) . 2_656 ?
O19 W6 K4A 109.4(9) . 2_666 ?
O19 W6 K4A 76.4(7) . 2_556 ?
O19 W6 K4A 125.5(7) 1_565 2_556 ?
O19 W6 K4B 84.9(8) . 2_556 ?
O19 W6 K4B 62.7(8) . 2_656 ?
O19 W6 K4B 117.1(8) 1_565 2_556 ?
O19 W6 K4B 95.2(8) 1_565 2_656 ?
O19 W6 O19 156.9(12) . 1_565 ?
O19 W6 O20 105.7(10) . . ?
O19 W6 O20 85.2(10) 1_565 . ?
O20 W6 K4A 119.6(9) . 2_666 ?
O20 W6 K4A 133.4(8) . 2_656 ?
O20 W6 K4A 55.5(9) . 2_556 ?
O20 W6 K4A 44.8(8) . 2_566 ?
O20 W6 K4B 135.1(8) . 2_656 ?
O20 W6 K4B 51.3(9) . 2_556 ?
K4A W7 K4A 131.0(11) 2_656 . ?
K4B W7 K4A 11.8(6) 2_656 2_656 ?
K4B W7 K4A 142.1(8) . 2_656 ?
K4B W7 K4A 142.1(8) 2_656 . ?
K4B W7 K4A 11.8(6) . . ?
K4B W7 K4B 153.5(10) 2_656 . ?
O18 W7 K4A 131.1(10) . . ?
O18 W7 K4A 47.2(10) 2_656 . ?
O18 W7 K4A 47.2(10) . 2_656 ?
O18 W7 K4A 131.1(10) 2_656 2_656 ?
O18 W7 K4B 47.3(9) . 2_656 ?
O18 W7 K4B 131.8(9) 2_656 2_656 ?
O18 W7 K4B 47.3(9) 2_656 . ?
O18 W7 K4B 131.8(10) . . ?
O18 W7 O18 177(2) 2_656 . ?
O18 W7 O21 80.1(19) 2_656 1_565 ?
O18 W7 O21 102.9(19) . 1_565 ?
O18 W7 O21 80.1(19) . 2_666 ?
O18 W7 O21 102.9(19) 2_656 2_666 ?
O18 W7 O22 90.4(10) . . ?
O18 W7 O22 90.1(10) . 2_656 ?
O18 W7 O22 90.4(10) 2_656 2_656 ?
O18 W7 O22 90.1(10) 2_656 . ?
O21 W7 K4A 51.0(19) 2_656 2_656 ?
O21 W7 K4A 51.0(19) . . ?
O21 W7 K4A 126.5(16) 2_666 . ?
O21 W7 K4A 126.5(17) 1_565 2_656 ?
O21 W7 K4A 102.4(17) 1_565 . ?
O21 W7 K4A 102.4(17) 2_666 2_656 ?
O21 W7 K4A 80.2(19) 2_656 . ?
O21 W7 K4A 80.2(19) . 2_656 ?
O21 W7 K4B 91.4(16) 1_565 . ?
O21 W7 K4B 114.9(16) 1_565 2_656 ?
O21 W7 K4B 91.1(19) 2_656 . ?
O21 W7 K4B 114.9(16) 2_666 . ?
O21 W7 K4B 91.4(16) 2_666 2_656 ?
O21 W7 K4B 62.6(19) 2_656 2_656 ?
O21 W7 K4B 62.6(19) . . ?
O21 W7 K4B 91.1(19) . 2_656 ?
O21 W7 O18 102(2) 2_656 2_656 ?
O21 W7 O18 75(2) 2_656 . ?
O21 W7 O18 102(2) . . ?
O21 W7 O18 75(2) . 2_656 ?
O21 W7 O21 152(3) . 1_565 ?
O21 W7 O21 152(3) 2_656 2_666 ?
O21 W7 O21 177.3(8) 2_656 1_565 ?
O21 W7 O21 25(3) 1_565 2_666 ?
O21 W7 O21 177.3(8) . 2_666 ?
O21 W7 O21 31(4) 2_656 . ?
O21 W7 O22 105(2) 2_656 . ?
O21 W7 O22 105(2) . 2_656 ?
O21 W7 O22 92(2) . . ?
O21 W7 O22 92(2) 2_656 2_656 ?
O22 W7 K4A 56.7(8) . . ?
O22 W7 K4A 132.5(8) . 2_656 ?
O22 W7 K4A 56.7(8) 2_656 2_656 ?
O22 W7 K4A 132.5(8) 2_656 . ?
O22 W7 K4B 48.5(8) 2_656 2_656 ?
O22 W7 K4B 137.1(8) 2_656 . ?
O22 W7 K4B 137.1(8) . 2_656 ?
O22 W7 K4B 48.5(8) . . ?
O22 W7 O21 86.8(17) . 2_666 ?
O22 W7 O21 86.8(17) 2_656 1_565 ?
O22 W7 O21 76.0(17) 2_656 2_666 ?
O22 W7 O21 76.0(17) . 1_565 ?
O22 W7 O22 162.4(17) . 2_656 ?
K4A W8 K4A 175.0(10) 2_566 . ?
K4A W8 K4A 54.1(3) 2_566 2_556 ?
K4A W8 K4A 54.1(3) 1_565 . ?
K4A W8 K4A 121.0(10) 2_556 . ?
K4A W8 K4A 175.0(9) 1_565 2_556 ?
K4A W8 K4A 130.9(10) 1_565 2_566 ?
K4B W8 K4A 45.6(6) . 1_565 ?
K4B W8 K4A 175.0(7) 2_556 1_565 ?
K4B W8 K4A 129.5(7) . 2_556 ?
K4B W8 K4A 45.6(6) 2_556 2_566 ?
K4B W8 K4A 9.2(6) 2_556 2_556 ?
K4B W8 K4A 129.5(7) 2_556 . ?
K4B W8 K4A 9.2(6) . . ?
K4B W8 K4A 175.0(6) . 2_566 ?
K4B W8 K4B 138.2(10) 2_556 . ?
O20 W8 K4A 126.1(9) 2_556 2_566 ?
O20 W8 K4A 125.8(9) . . ?
O20 W8 K4A 126.1(9) . 1_565 ?
O20 W8 K4A 125.8(9) 2_556 2_556 ?
O20 W8 K4A 52.5(9) 2_556 1_565 ?
O20 W8 K4A 55.9(9) 2_556 . ?
O20 W8 K4A 52.5(9) . 2_566 ?
O20 W8 K4A 55.9(9) . 2_556 ?
O20 W8 K4B 49.5(9) 2_556 . ?
O20 W8 K4B 131.8(9) . . ?
O20 W8 K4B 49.5(9) . 2_556 ?
O20 W8 K4B 131.8(9) 2_556 2_556 ?
O20 W8 O20 177.3(19) . 2_556 ?
O20 W8 O22 89.5(10) 2_556 . ?
O20 W8 O22 90.8(10) 2_556 2_556 ?
O20 W8 O22 89.5(10) . 2_556 ?
O20 W8 O22 90.8(10) . . ?
O20 W8 O23 91.4(9) 2_556 . ?
O20 W8 O23 91.4(9) . . ?
O22 W8 K4A 137.4(8) 2_556 1_565 ?
O22 W8 K4A 137.4(8) . 2_566 ?
O22 W8 K4A 126.8(9) 2_556 . ?
O22 W8 K4A 44.3(9) 2_556 2_556 ?
O22 W8 K4A 126.8(9) . 2_556 ?
O22 W8 K4A 50.4(8) . 1_565 ?
O22 W8 K4A 44.3(9) . . ?
O22 W8 K4A 50.4(8) 2_556 2_566 ?
O22 W8 K4B 128.6(9) . 2_556 ?
O22 W8 K4B 44.9(9) . . ?
O22 W8 K4B 128.6(9) 2_556 . ?
O22 W8 K4B 44.9(9) 2_556 2_556 ?
O22 W8 O22 166.4(17) . 2_556 ?
O22 W8 O23 83.2(9) 2_556 . ?
O22 W8 O23 83.2(9) . . ?
O23 W8 K4A 114.6(5) . 1_565 ?
O23 W8 K4A 119.5(5) 1_565 2_556 ?
O23 W8 K4A 60.5(5) . 2_556 ?
O23 W8 K4A 119.5(5) 1_565 . ?
O23 W8 K4A 114.6(5) . 2_566 ?
O23 W8 K4A 65.4(5) 1_565 1_565 ?
O23 W8 K4A 60.5(5) . . ?
O23 W8 K4A 65.4(5) 1_565 2_566 ?
O23 W8 K4B 69.1(5) . . ?
O23 W8 K4B 69.1(5) . 2_556 ?
O23 W8 K4B 110.9(5) 1_565 . ?
O23 W8 K4B 110.9(5) 1_565 2_556 ?
O23 W8 O20 88.6(9) 1_565 2_556 ?
O23 W8 O20 88.6(9) 1_565 . ?
O23 W8 O22 96.8(9) 1_565 . ?
O23 W8 O22 96.8(8) 1_565 2_556 ?
O23 W8 O23 180.00(15) 1_565 . ?
W1 K1 W1 129.4(5) 2_545 1_545 ?
W1 K1 W2 102.9(3) 2_545 1_445 ?
W1 K1 W2 102.9(3) 1_545 2_645 ?
W1 K1 W2 52.78(12) 1_545 1_445 ?
W1 K1 W2 52.78(12) 2_545 2_645 ?
W2 K1 W2 127.1(5) 2_645 1_445 ?
K1 K1 W1 115.3(2) 1_565 2_545 ?
K1 K1 W1 115.3(2) 1_565 1_545 ?
K1 K1 W1 64.7(2) 1_545 2_545 ?
K1 K1 W1 64.7(2) 1_545 1_545 ?
K1 K1 W2 116.5(2) 1_565 2_645 ?
K1 K1 W2 63.5(2) 1_545 1_445 ?
K1 K1 W2 116.5(2) 1_565 1_445 ?
K1 K1 W2 63.5(2) 1_545 2_645 ?
K1 K1 K1 180.0 1_565 1_545 ?
K1 K1 O7 90.5(4) 1_545 2_655 ?
K1 K1 O7 89.5(4) 1_565 2_655 ?
K1 K1 O7 89.5(4) 1_565 1_455 ?
K1 K1 O7 90.5(4) 1_545 1_455 ?
K2 K1 W1 64.0(2) 1_455 2_545 ?
K2 K1 W1 115.3(3) 1_455 1_545 ?
K2 K1 W1 115.3(3) . 2_545 ?
K2 K1 W1 64.0(2) . 1_545 ?
K2 K1 W2 62.5(2) . 2_645 ?
K2 K1 W2 116.7(3) . 1_445 ?
K2 K1 W2 62.5(2) 1_455 1_445 ?
K2 K1 W2 116.7(3) 1_455 2_645 ?
K2 K1 K1 89.2(6) 1_455 1_545 ?
K2 K1 K1 90.8(6) . 1_565 ?
K2 K1 K1 89.2(6) . 1_545 ?
K2 K1 K1 90.8(6) 1_455 1_565 ?
K2 K1 K2 178.4(12) . 1_455 ?
K2 K1 O7 118.7(4) . 1_455 ?
K2 K1 O7 61.3(4) . 2_655 ?
K2 K1 O7 118.7(4) 1_455 2_655 ?
K2 K1 O7 61.3(4) 1_455 1_455 ?
O1 K1 W1 24.9(2) 1_545 1_545 ?
O1 K1 W1 154.1(6) 2_545 1_545 ?
O1 K1 W1 24.9(2) 2_545 2_545 ?
O1 K1 W1 154.1(6) 1_545 2_545 ?
O1 K1 W2 64.8(3) 1_545 1_445 ?
O1 K1 W2 114.7(3) 1_545 2_645 ?
O1 K1 W2 114.7(3) 2_545 1_445 ?
O1 K1 W2 64.8(3) 2_545 2_645 ?
O1 K1 K1 90.5(4) 2_545 1_565 ?
O1 K1 K1 89.5(4) 2_545 1_545 ?
O1 K1 K1 90.5(4) 1_545 1_565 ?
O1 K1 K1 89.5(4) 1_545 1_545 ?
O1 K1 K2 121.3(3) 2_545 . ?
O1 K1 K2 121.3(3) 1_545 1_455 ?
O1 K1 K2 58.7(3) 2_545 1_455 ?
O1 K1 K2 58.7(3) 1_545 . ?
O1 K1 O1 179.0(7) 2_545 1_545 ?
O1 K1 O7 120.0(5) 1_545 2_655 ?
O1 K1 O7 60.0(5) 1_545 1_455 ?
O1 K1 O7 60.0(5) 2_545 2_655 ?
O1 K1 O7 120.0(5) 2_545 1_455 ?
O2 K1 W1 159.3(8) . 2_545 ?
O2 K1 W1 68.4(7) . 1_545 ?
O2 K1 W1 24.6(6) 1_545 1_545 ?
O2 K1 W1 24.6(6) 2_545 2_545 ?
O2 K1 W1 106.7(7) 2_545 1_545 ?
O2 K1 W1 106.7(7) 1_545 2_545 ?
O2 K1 W1 159.3(8) 2 1_545 ?
O2 K1 W1 68.4(7) 2 2_545 ?
O2 K1 W2 96.8(6) 2 2_645 ?
O2 K1 W2 96.8(6) . 1_445 ?
O2 K1 W2 60.9(6) 1_545 1_445 ?
O2 K1 W2 118.2(6) . 2_645 ?
O2 K1 W2 80.7(6) 2_545 1_445 ?
O2 K1 W2 80.7(6) 1_545 2_645 ?
O2 K1 W2 118.2(6) 2 1_445 ?
O2 K1 W2 60.9(6) 2_545 2_645 ?
O2 K1 K1 136.6(6) 1_545 1_565 ?
O2 K1 K1 131.5(7) . 1_545 ?
O2 K1 K1 43.4(6) 1_545 1_545 ?
O2 K1 K1 48.5(7) 2 1_565 ?
O2 K1 K1 43.4(6) 2_545 1_545 ?
O2 K1 K1 48.5(7) . 1_565 ?
O2 K1 K1 131.5(7) 2 1_545 ?
O2 K1 K1 136.6(6) 2_545 1_565 ?
O2 K1 K2 60.8(7) 1_545 . ?
O2 K1 K2 60.8(7) 2_545 1_455 ?
O2 K1 K2 59.2(7) 2 1_455 ?
O2 K1 K2 122.0(8) . 1_455 ?
O2 K1 K2 117.9(8) 1_545 1_455 ?
O2 K1 K2 122.0(8) 2 . ?
O2 K1 K2 59.2(7) . . ?
O2 K1 K2 117.9(8) 2_545 . ?
O2 K1 O1 131.6(8) 2_545 1_545 ?
O2 K1 O1 43.6(7) 2 2_545 ?
O2 K1 O1 137.4(9) . 2_545 ?
O2 K1 O1 47.4(6) 1_545 1_545 ?
O2 K1 O1 131.6(8) 1_545 2_545 ?
O2 K1 O1 137.4(9) 2 1_545 ?
O2 K1 O1 47.4(6) 2_545 2_545 ?
O2 K1 O1 43.6(7) . 1_545 ?
O2 K1 O2 174.9(11) . 2_545 ?
O2 K1 O2 174.9(11) 2 1_545 ?
O2 K1 O2 88.1(8) 2 2_545 ?
O2 K1 O2 88.1(8) . 1_545 ?
O2 K1 O2 97.0(15) 2 . ?
O2 K1 O2 86.8(13) 2_545 1_545 ?
O2 K1 O6 61.6(8) . 2_655 ?
O2 K1 O6 59.5(8) 2 2_655 ?
O2 K1 O6 121.6(6) 2_545 2_655 ?
O2 K1 O6 123.6(7) 1_545 2_655 ?
O2 K1 O6 61.6(8) 2 1_455 ?
O2 K1 O6 121.6(6) 1_545 1_455 ?
O2 K1 O6 59.5(8) . 1_455 ?
O2 K1 O6 123.6(7) 2_545 1_455 ?
O2 K1 O7 76.9(7) 2 2_655 ?
O2 K1 O7 102.0(7) 1_545 2_655 ?
O2 K1 O7 76.9(7) . 1_455 ?
O2 K1 O7 102.4(7) . 2_655 ?
O2 K1 O7 102.0(7) 2_545 1_455 ?
O2 K1 O7 78.7(7) 2_545 2_655 ?
O2 K1 O7 78.7(7) 1_545 1_455 ?
O2 K1 O7 102.4(7) 2 1_455 ?
O6 K1 W1 61.8(7) 1_445 1_545 ?
O6 K1 W1 87.5(8) 1_445 2_545 ?
O6 K1 W1 119.9(6) 2_655 1_545 ?
O6 K1 W1 87.5(8) 2_645 1_545 ?
O6 K1 W1 97.8(6) 2_655 2_545 ?
O6 K1 W1 97.8(6) 1_455 1_545 ?
O6 K1 W1 61.8(7) 2_645 2_545 ?
O6 K1 W1 119.9(6) 1_455 2_545 ?
O6 K1 W2 115.2(9) 1_445 2_645 ?
O6 K1 W2 15.6(7) 1_445 1_445 ?
O6 K1 W2 156.2(6) 2_655 1_445 ?
O6 K1 W2 15.6(7) 2_645 2_645 ?
O6 K1 W2 75.3(5) 1_455 1_445 ?
O6 K1 W2 156.2(6) 1_455 2_645 ?
O6 K1 W2 75.3(5) 2_655 2_645 ?
O6 K1 W2 115.2(9) 2_645 1_445 ?
O6 K1 K1 127.1(8) 1_445 1_565 ?
O6 K1 K1 52.9(8) 1_445 1_545 ?
O6 K1 K1 137.8(5) 2_655 1_545 ?
O6 K1 K1 42.2(5) 1_455 1_565 ?
O6 K1 K1 137.8(5) 1_455 1_545 ?
O6 K1 K1 52.9(8) 2_645 1_545 ?
O6 K1 K1 127.1(8) 2_645 1_565 ?
O6 K1 K1 42.2(5) 2_655 1_565 ?
O6 K1 K2 62.9(7) 1_455 1_455 ?
O6 K1 K2 55.8(7) 1_445 1_455 ?
O6 K1 K2 55.8(7) 2_645 . ?
O6 K1 K2 62.9(7) 2_655 . ?
O6 K1 K2 118.5(8) 1_455 . ?
O6 K1 K2 123.0(9) 1_445 . ?
O6 K1 K2 123.0(9) 2_645 1_455 ?
O6 K1 K2 118.5(8) 2_655 1_455 ?
O6 K1 O1 100.2(7) 1_455 2_545 ?
O6 K1 O1 78.0(7) 1_445 1_545 ?
O6 K1 O1 78.0(7) 2_645 2_545 ?
O6 K1 O1 80.6(6) 2_655 2_545 ?
O6 K1 O1 101.4(8) 2_645 1_545 ?
O6 K1 O1 101.4(8) 1_445 2_545 ?
O6 K1 O1 80.6(6) 1_455 1_545 ?
O6 K1 O1 100.2(7) 2_655 1_545 ?
O6 K1 O2 65.1(8) 1_445 2_545 ?
O6 K1 O2 112.4(7) 2_645 2 ?
O6 K1 O2 114.8(8) 2_645 . ?
O6 K1 O2 62.8(8) 2_645 2_545 ?
O6 K1 O2 65.1(8) 2_645 1_545 ?
O6 K1 O2 62.8(8) 1_445 1_545 ?
O6 K1 O2 114.8(8) 1_445 2 ?
O6 K1 O2 112.4(7) 1_445 . ?
O6 K1 O6 169.3(11) 2_645 1_455 ?
O6 K1 O6 84.3(10) 1_455 2_655 ?
O6 K1 O6 85.0(8) 2_645 2_655 ?
O6 K1 O6 105.7(16) 1_445 2_645 ?
O6 K1 O6 169.3(11) 1_445 2_655 ?
O6 K1 O6 85.0(8) 1_445 1_455 ?
O6 K1 O7 40.2(8) 2_645 2_655 ?
O6 K1 O7 140.7(10) 2_645 1_455 ?
O6 K1 O7 140.7(10) 1_445 2_655 ?
O6 K1 O7 129.9(7) 1_455 2_655 ?
O6 K1 O7 40.2(8) 1_445 1_455 ?
O6 K1 O7 49.2(6) 2_655 2_655 ?
O6 K1 O7 49.2(6) 1_455 1_455 ?
O6 K1 O7 129.9(7) 2_655 1_455 ?
O7 K1 W1 61.0(4) 1_455 1_545 ?
O7 K1 W1 61.0(4) 2_655 2_545 ?
O7 K1 W1 119.4(4) 1_455 2_545 ?
O7 K1 W1 119.4(4) 2_655 1_545 ?
O7 K1 W2 27.0(3) 2_655 2_645 ?
O7 K1 W2 154.0(6) 1_455 2_645 ?
O7 K1 W2 27.0(3) 1_455 1_445 ?
O7 K1 W2 154.0(6) 2_655 1_445 ?
O7 K1 O7 179.0(8) 2_655 1_455 ?
K1 K2 K1 178.4(12) . 1_655 ?
K1 K2 K2 90.8(6) 1_655 1_545 ?
K1 K2 K2 90.8(6) . 1_545 ?
K1 K2 K2 89.2(6) 1_655 1_565 ?
K1 K2 K2 89.2(6) . 1_565 ?
K1 K2 O7 62.3(4) 1_655 . ?
K1 K2 O7 117.6(4) 1_655 2_655 ?
K1 K2 O7 62.3(4) . 2_655 ?
K1 K2 O7 117.6(4) . . ?
K2 K2 K2 180.0 1_565 1_545 ?
K2 K2 O7 88.7(4) 1_565 . ?
K2 K2 O7 91.3(4) 1_545 2_655 ?
K2 K2 O7 91.3(4) 1_545 . ?
K2 K2 O7 88.7(4) 1_565 2_655 ?
O1 K2 K1 121.9(3) 1_545 1_655 ?
O1 K2 K1 58.1(3) 2_645 1_655 ?
O1 K2 K1 121.9(3) 2_645 . ?
O1 K2 K1 58.1(3) 1_545 . ?
O1 K2 K2 90.3(5) 2_645 1_545 ?
O1 K2 K2 89.7(5) 2_645 1_565 ?
O1 K2 K2 90.3(5) 1_545 1_545 ?
O1 K2 K2 89.7(5) 1_545 1_565 ?
O1 K2 O1 179.3(10) 2_645 1_545 ?
O1 K2 O4 45.5(6) 1_545 . ?
O1 K2 O4 45.5(6) 2_645 2_655 ?
O1 K2 O4 134.0(9) 2_645 . ?
O1 K2 O4 134.0(9) 1_545 2_655 ?
O1 K2 O6 90.9(6) 1_545 2_655 ?
O1 K2 O6 88.6(5) 2_645 2_655 ?
O1 K2 O6 88.6(5) 1_545 . ?
O1 K2 O6 90.9(6) 2_645 . ?
O1 K2 O7 120.5(5) 2_645 . ?
O1 K2 O7 120.5(5) 1_545 2_655 ?
O1 K2 O7 59.5(5) 2_645 2_655 ?
O1 K2 O7 59.5(5) 1_545 . ?
O2 K2 K1 44.2(6) . . ?
O2 K2 K1 133.6(8) 1_545 1_655 ?
O2 K2 K1 133.6(8) 2_645 . ?
O2 K2 K1 134.6(9) 2_655 . ?
O2 K2 K1 47.8(6) 1_545 . ?
O2 K2 K1 44.2(6) 2_655 1_655 ?
O2 K2 K1 134.6(9) . 1_655 ?
O2 K2 K1 47.8(6) 2_645 1_655 ?
O2 K2 K2 127.0(6) 2_645 1_565 ?
O2 K2 K2 53.0(6) 2_645 1_545 ?
O2 K2 K2 123.6(7) 2_655 1_545 ?
O2 K2 K2 53.0(6) 1_545 1_545 ?
O2 K2 K2 123.6(7) . 1_545 ?
O2 K2 K2 56.4(7) . 1_565 ?
O2 K2 K2 127.0(6) 1_545 1_565 ?
O2 K2 K2 56.4(7) 2_655 1_565 ?
O2 K2 O1 41.6(6) 2_655 2_645 ?
O2 K2 O1 41.6(6) . 1_545 ?
O2 K2 O1 135.9(9) 2_645 1_545 ?
O2 K2 O1 137.9(8) . 2_645 ?
O2 K2 O1 44.7(6) 1_545 1_545 ?
O2 K2 O1 135.9(9) 1_545 2_645 ?
O2 K2 O1 44.7(6) 2_645 2_645 ?
O2 K2 O1 137.9(8) 2_655 1_545 ?
O2 K2 O2 176.7(12) 2_655 1_545 ?
O2 K2 O2 70.6(5) . 1_545 ?
O2 K2 O2 106.1(13) 1_545 2_645 ?
O2 K2 O2 70.6(5) 2_655 2_645 ?
O2 K2 O2 112.8(14) 2_655 . ?
O2 K2 O2 176.7(12) . 2_645 ?
O2 K2 O4 92.4(9) 2_655 . ?
O2 K2 O4 47.1(8) 2_655 2_655 ?
O2 K2 O4 47.8(8) 1_545 1_545 ?
O2 K2 O4 47.1(8) . . ?
O2 K2 O4 84.4(7) 2_655 2_645 ?
O2 K2 O4 92.4(9) . 2_655 ?
O2 K2 O4 93.3(9) 2_645 1_545 ?
O2 K2 O4 131.5(8) . 2_645 ?
O2 K2 O4 84.4(7) . 1_545 ?
O2 K2 O4 90.0(7) 1_545 . ?
O2 K2 O4 133.9(7) 1_545 2_655 ?
O2 K2 O4 133.9(7) 2_645 . ?
O2 K2 O4 90.0(7) 2_645 2_655 ?
O2 K2 O4 131.5(8) 2_655 1_545 ?
O2 K2 O4 47.8(8) 2_645 2_645 ?
O2 K2 O4 93.3(9) 1_545 2_645 ?
O2 K2 O6 84.5(8) 2_655 2_655 ?
O2 K2 O6 51.1(6) 2_655 . ?
O2 K2 O6 130.5(5) 2_645 2_655 ?
O2 K2 O6 97.9(6) 2_645 . ?
O2 K2 O6 97.9(6) 1_545 2_655 ?
O2 K2 O6 130.5(5) 1_545 . ?
O2 K2 O6 51.1(6) . 2_655 ?
O2 K2 O6 84.5(8) . . ?
O2 K2 O7 93.9(6) 2_645 . ?
O2 K2 O7 92.6(6) 2_655 . ?
O2 K2 O7 87.6(6) 1_545 . ?
O2 K2 O7 92.6(6) . 2_655 ?
O2 K2 O7 86.0(6) . . ?
O2 K2 O7 93.9(6) 1_545 2_655 ?
O2 K2 O7 87.6(6) 2_645 2_655 ?
O2 K2 O7 86.0(6) 2_655 2_655 ?
O4 K2 K1 90.0(7) 1_545 . ?
O4 K2 K1 89.1(7) 2_655 1_655 ?
O4 K2 K1 90.8(7) 2_645 . ?
O4 K2 K1 90.0(7) 2_655 . ?
O4 K2 K1 90.0(7) . 1_655 ?
O4 K2 K1 89.1(7) . . ?
O4 K2 K1 90.0(7) 2_645 1_655 ?
O4 K2 K1 90.8(7) 1_545 1_655 ?
O4 K2 K2 120.7(6) 2_645 1_565 ?
O4 K2 K2 59.3(6) 2_645 1_545 ?
O4 K2 K2 125.2(6) 2_655 1_545 ?
O4 K2 K2 120.7(6) 1_545 1_565 ?
O4 K2 K2 59.3(6) 1_545 1_545 ?
O4 K2 K2 54.8(6) 2_655 1_565 ?
O4 K2 K2 54.8(6) . 1_565 ?
O4 K2 K2 125.2(6) . 1_545 ?
O4 K2 O1 43.0(6) 2_645 2_645 ?
O4 K2 O1 43.0(6) 1_545 1_545 ?
O4 K2 O1 137.5(8) 1_545 2_645 ?
O4 K2 O1 137.5(8) 2_645 1_545 ?
O4 K2 O4 118.6(12) 2_645 1_545 ?
O4 K2 O4 175.5(11) 2_645 . ?
O4 K2 O4 175.5(11) 1_545 2_655 ?
O4 K2 O4 65.9(4) 2_645 2_655 ?
O4 K2 O4 65.9(4) 1_545 . ?
O4 K2 O4 109.5(11) 2_655 . ?
O4 K2 O6 88.9(7) 1_545 . ?
O4 K2 O6 133.4(8) 2_645 . ?
O4 K2 O6 88.9(7) 2_645 2_655 ?
O4 K2 O6 133.4(7) 1_545 2_655 ?
O4 K2 O7 41.7(7) 1_545 . ?
O4 K2 O7 135.0(8) 2_655 . ?
O4 K2 O7 135.0(8) . 2_655 ?
O4 K2 O7 42.9(6) . . ?
O4 K2 O7 140.3(8) 2_645 . ?
O4 K2 O7 41.7(7) 2_645 2_655 ?
O4 K2 O7 140.3(8) 1_545 2_655 ?
O4 K2 O7 42.9(6) 2_655 2_655 ?
O6 K2 K1 128.5(9) 2_655 1_655 ?
O6 K2 K1 128.5(9) . . ?
O6 K2 K1 137.3(8) 2_645 1_655 ?
O6 K2 K1 50.2(6) . 1_655 ?
O6 K2 K1 137.3(8) 1_545 . ?
O6 K2 K1 43.8(5) 2_645 . ?
O6 K2 K1 50.1(6) 2_655 . ?
O6 K2 K1 43.8(5) 1_545 1_655 ?
O6 K2 K2 130.8(6) . 1_545 ?
O6 K2 K2 130.8(6) 2_655 1_545 ?
O6 K2 K2 60.7(7) 1_545 1_545 ?
O6 K2 K2 119.3(7) 1_545 1_565 ?
O6 K2 K2 60.7(7) 2_645 1_545 ?
O6 K2 K2 49.2(6) . 1_565 ?
O6 K2 K2 119.3(7) 2_645 1_565 ?
O6 K2 K2 49.2(6) 2_655 1_565 ?
O6 K2 O1 91.5(6) 2_645 1_545 ?
O6 K2 O1 88.8(6) 1_545 1_545 ?
O6 K2 O1 91.5(6) 1_545 2_645 ?
O6 K2 O1 88.8(6) 2_645 2_645 ?
O6 K2 O2 125.3(6) 2_645 2_655 ?
O6 K2 O2 87.9(6) 1_545 2_655 ?
O6 K2 O2 90.0(8) 2_645 2_645 ?
O6 K2 O2 53.9(7) 2_645 1_545 ?
O6 K2 O2 90.0(8) 1_545 1_545 ?
O6 K2 O2 125.3(6) 1_545 . ?
O6 K2 O2 53.9(7) 1_545 2_645 ?
O6 K2 O2 87.9(6) 2_645 . ?
O6 K2 O4 132.0(8) 2_645 . ?
O6 K2 O4 84.0(8) 2_645 2_655 ?
O6 K2 O4 99.1(10) 1_545 2_645 ?
O6 K2 O4 99.1(10) 2_645 1_545 ?
O6 K2 O4 87.6(9) 2_655 . ?
O6 K2 O4 132.0(8) 1_545 2_655 ?
O6 K2 O4 48.9(8) 2_645 2_645 ?
O6 K2 O4 44.5(8) 2_655 2_655 ?
O6 K2 O4 44.5(8) . . ?
O6 K2 O4 48.9(8) 1_545 1_545 ?
O6 K2 O4 84.0(8) 1_545 . ?
O6 K2 O4 87.6(9) . 2_655 ?
O6 K2 O6 168.4(12) 2_645 . ?
O6 K2 O6 121.5(15) 1_545 2_645 ?
O6 K2 O6 98.3(12) 2_655 . ?
O6 K2 O6 70.1(6) 2_645 2_655 ?
O6 K2 O6 70.1(6) 1_545 . ?
O6 K2 O6 168.4(12) 1_545 2_655 ?
O6 K2 O7 130.4(8) 2_655 . ?
O6 K2 O7 130.4(8) . 2_655 ?
O6 K2 O7 140.7(9) 2_645 . ?
O6 K2 O7 47.4(5) . . ?
O6 K2 O7 41.2(7) 2_645 2_655 ?
O6 K2 O7 140.7(9) 1_545 2_655 ?
O6 K2 O7 47.4(5) 2_655 2_655 ?
O6 K2 O7 41.2(7) 1_545 . ?
O7 K2 O7 177.5(9) 2_655 . ?
K3A K3A K3A 179.999(16) 1_565 1_545 ?
K3B K3A K3A 7.6(12) 1_545 1_545 ?
K3B K3A K3A 11.5(19) . 1_565 ?
K3B K3A K3A 168.5(19) . 1_545 ?
K3B K3A K3A 172.4(12) 1_545 1_565 ?
K3B K3A K3B 161(3) . 1_545 ?
K3B K3A O1 92.6(12) 1_545 1_545 ?
K3B K3A O1 96.9(17) . 1_545 ?
K3B K3A O3 128.1(14) 1_545 . ?
K3B K3A O3 52.3(15) . . ?
K3B K3A O3 125.9(18) . 1_545 ?
K3B K3A O3 53.6(11) 1_545 1_545 ?
K3B K3A O5 65.4(18) . . ?
K3B K3A O5 141(2) . 1_545 ?
K3B K3A O5 132.2(18) 1_545 . ?
K3B K3A O5 56.0(12) 1_545 1_545 ?
K3B K3A O7 84.1(17) . 1_455 ?
K3B K3A O7 85.7(12) 1_545 1_455 ?
K3B K3A O8 111(2) . 1_445 ?
K3B K3A O8 52.2(12) 1_545 1_445 ?
K3B K3A O8 40.4(15) . 1_455 ?
K3B K3A O8 122.8(17) 1_545 1_455 ?
K3B K3A O9 103(2) . . ?
K3B K3A O9 95.9(17) 1_545 . ?
K3B K3A O10 50.0(16) . 1_455 ?
K3B K3A O10 116(2) . 1_445 ?
K3B K3A O10 113.8(16) 1_545 1_455 ?
K3B K3A O10 47.2(11) 1_545 1_445 ?
K3B K3A O11 61.5(17) . . ?
K3B K3A O11 64.7(12) 1_545 1_545 ?
K3B K3A O11 133.8(16) 1_545 . ?
K3B K3A O11 130(2) . 1_545 ?
K3B K3A O12B 87.0(19) . 1_455 ?
K3B K3A O12B 83.6(16) 1_545 1_455 ?
K3B K3A O14 121.8(18) . 1_445 ?
K3B K3A O14 56.5(15) . 1_455 ?
K3B K3A O14 56.7(11) 1_545 1_445 ?
K3B K3A O14 122.9(13) 1_545 1_455 ?
O1 K3A K3A 91.2(6) 1_545 1_565 ?
O1 K3A K3A 88.8(6) 1_545 1_545 ?
O3 K3A K3A 51.5(8) . 1_565 ?
O3 K3A K3A 53.2(8) 1_545 1_545 ?
O3 K3A K3A 126.8(8) 1_545 1_565 ?
O3 K3A K3A 128.5(8) . 1_545 ?
O3 K3A O1 45.2(8) 1_545 1_545 ?
O3 K3A O1 48.5(7) . 1_545 ?
O3 K3A O3 75.3(7) 1_545 . ?
O3 K3A O5 51.0(10) 1_545 1_545 ?
O3 K3A O5 100.3(11) . 1_545 ?
O3 K3A O7 47.0(8) 1_545 1_455 ?
O3 K3A O7 48.6(8) . 1_455 ?
O3 K3A O8 47.2(9) . 1_455 ?
O3 K3A O8 51.0(10) 1_545 1_445 ?
O3 K3A O8 95.4(11) 1_545 1_455 ?
O3 K3A O9 96.9(14) . . ?
O3 K3A O9 95.1(14) 1_545 . ?
O3 K3A O10 131.0(15) 1_545 1_455 ?
O3 K3A O10 133.8(15) . 1_445 ?
O3 K3A O10 88.6(13) 1_545 1_445 ?
O3 K3A O10 91.8(13) . 1_455 ?
O3 K3A O11 96.2(14) 1_545 1_545 ?
O3 K3A O11 137.2(16) . 1_545 ?
O3 K3A O11 89.7(13) . . ?
O3 K3A O11 139.0(15) 1_545 . ?
O3 K3A O12B 131.9(17) 1_545 1_455 ?
O3 K3A O12B 135.1(16) . 1_455 ?
O3 K3A O14 173.9(14) . 1_445 ?
O3 K3A O14 175.7(15) 1_545 1_455 ?
O3 K3A O14 107.8(13) . 1_455 ?
O3 K3A O14 110.0(13) 1_545 1_445 ?
O5 K3A K3A 131.1(9) 1_545 1_565 ?
O5 K3A K3A 54.7(9) . 1_565 ?
O5 K3A K3A 125.3(9) . 1_545 ?
O5 K3A K3A 48.9(9) 1_545 1_545 ?
O5 K3A O1 50.2(7) . 1_545 ?
O5 K3A O1 51.9(7) 1_545 1_545 ?
O5 K3A O3 95.2(12) . 1_545 ?
O5 K3A O3 52.5(10) . . ?
O5 K3A O5 76.4(11) . 1_545 ?
O5 K3A O7 97.5(10) . 1_455 ?
O5 K3A O7 96.6(10) 1_545 1_455 ?
O5 K3A O8 91.6(11) . 1_455 ?
O5 K3A O8 141.8(9) 1_545 1_455 ?
O5 K3A O8 137.8(10) . 1_445 ?
O5 K3A O9 48.1(10) 1_545 . ?
O5 K3A O9 46.7(10) . . ?
O5 K3A O10 113.9(14) . 1_455 ?
O5 K3A O10 173.5(12) . 1_445 ?
O5 K3A O10 102.2(13) 1_545 1_445 ?
O5 K3A O10 167.6(13) 1_545 1_455 ?
O5 K3A O11 48.9(9) 1_545 1_545 ?
O5 K3A O11 47.9(9) . . ?
O5 K3A O11 87.8(13) . 1_545 ?
O5 K3A O11 96.5(13) 1_545 . ?
O5 K3A O12B 124.6(14) 1_545 1_455 ?
O5 K3A O12B 132.4(16) . 1_455 ?
O5 K3A O14 85.5(11) 1_545 1_445 ?
O5 K3A O14 130.1(13) 1_545 1_455 ?
O5 K3A O14 89.0(13) . 1_455 ?
O5 K3A O14 128.4(14) . 1_445 ?
O7 K3A K3A 90.2(7) 1_455 1_565 ?
O7 K3A K3A 89.8(7) 1_455 1_545 ?
O7 K3A O1 62.2(7) 1_455 1_545 ?
O7 K3A O8 48.5(8) 1_455 1_455 ?
O7 K3A O9 129.5(11) 1_455 . ?
O7 K3A O10 88.9(11) 1_455 1_445 ?
O7 K3A O11 138.0(13) 1_455 . ?
O7 K3A O12B 118.3(16) 1_455 1_455 ?
O7 K3A O14 132.7(15) 1_455 1_445 ?
O7 K3A O14 132.8(14) 1_455 1_455 ?
O8 K3A K3A 129.6(8) 1_455 1_545 ?
O8 K3A K3A 50.4(8) 1_455 1_565 ?
O8 K3A K3A 58.9(9) 1_445 1_545 ?
O8 K3A K3A 121.1(9) 1_445 1_565 ?
O8 K3A O1 91.4(9) 1_445 1_545 ?
O8 K3A O1 92.6(8) 1_455 1_545 ?
O8 K3A O3 90.5(11) 1_445 . ?
O8 K3A O5 93.9(12) 1_445 1_545 ?
O8 K3A O7 42.1(7) 1_445 1_455 ?
O8 K3A O8 70.8(9) 1_445 1_455 ?
O8 K3A O9 142.0(17) 1_445 . ?
O8 K3A O9 137.7(16) 1_455 . ?
O8 K3A O10 93.3(12) 1_455 1_445 ?
O8 K3A O10 83.0(12) 1_445 1_455 ?
O8 K3A O10 48.3(8) 1_445 1_445 ?
O8 K3A O11 116.8(15) 1_445 1_545 ?
O8 K3A O11 169.4(15) 1_445 . ?
O8 K3A O11 101.9(13) 1_455 . ?
O8 K3A O12B 87.1(14) 1_445 1_455 ?
O8 K3A O14 90.7(12) 1_445 1_445 ?
O8 K3A O14 84.9(11) 1_455 1_455 ?
O8 K3A O14 125.4(14) 1_445 1_455 ?
O9 K3A K3A 91.6(11) . 1_565 ?
O9 K3A K3A 88.4(11) . 1_545 ?
O9 K3A O1 67.3(9) . 1_545 ?
O9 K3A O10 127.9(13) . 1_445 ?
O9 K3A O11 48.4(10) . . ?
O10 K3A K3A 126.4(8) 1_445 1_565 ?
O10 K3A K3A 120.4(9) 1_455 1_545 ?
O10 K3A K3A 53.6(8) 1_445 1_545 ?
O10 K3A K3A 59.6(9) 1_455 1_565 ?
O10 K3A O1 133.7(12) 1_445 1_545 ?
O10 K3A O1 139.9(11) 1_455 1_545 ?
O10 K3A O7 89.1(12) 1_455 1_455 ?
O10 K3A O8 48.1(8) 1_455 1_455 ?
O10 K3A O9 133.6(14) 1_455 . ?
O10 K3A O10 66.8(8) 1_455 1_445 ?
O10 K3A O11 86.4(10) 1_455 . ?
O10 K3A O12B 43.4(11) 1_455 1_455 ?
O10 K3A O14 46.7(9) 1_455 1_455 ?
O10 K3A O14 82.5(10) 1_455 1_445 ?
O11 K3A K3A 58.6(9) 1_545 1_545 ?
O11 K3A K3A 127.9(8) . 1_545 ?
O11 K3A K3A 121.4(9) 1_545 1_565 ?
O11 K3A K3A 52.1(8) . 1_565 ?
O11 K3A O1 96.7(11) . 1_545 ?
O11 K3A O1 95.8(11) 1_545 1_545 ?
O11 K3A O7 143.0(14) 1_545 1_455 ?
O11 K3A O8 168.5(13) 1_545 1_455 ?
O11 K3A O9 41.3(10) 1_545 . ?
O11 K3A O10 86.6(10) 1_545 1_445 ?
O11 K3A O10 122.1(9) 1_545 1_455 ?
O11 K3A O10 126.6(8) . 1_445 ?
O11 K3A O11 69.3(9) 1_545 . ?
O11 K3A O12B 81.7(12) 1_545 1_455 ?
O11 K3A O14 46.6(9) 1_545 1_445 ?
O11 K3A O14 83.6(10) 1_545 1_455 ?
O12B K3A K3A 92.7(11) 1_455 1_565 ?
O12B K3A K3A 87.3(11) 1_455 1_545 ?
O12B K3A O1 176.1(15) 1_455 1_545 ?
O12B K3A O8 90.3(13) 1_455 1_455 ?
O12B K3A O9 112.0(12) 1_455 . ?
O12B K3A O10 43.4(11) 1_455 1_445 ?
O12B K3A O11 85.3(12) 1_455 . ?
O12B K3A O14 43.9(11) 1_455 1_455 ?
O14 K3A K3A 56.4(7) 1_455 1_565 ?
O14 K3A K3A 123.2(8) 1_445 1_565 ?
O14 K3A K3A 56.8(8) 1_445 1_545 ?
O14 K3A K3A 123.6(7) 1_455 1_545 ?
O14 K3A O1 137.4(13) 1_445 1_545 ?
O14 K3A O1 139.1(14) 1_455 1_545 ?
O14 K3A O8 127.9(13) 1_445 1_455 ?
O14 K3A O9 87.5(12) 1_455 . ?
O14 K3A O9 85.8(12) 1_445 . ?
O14 K3A O10 87.2(10) 1_455 1_445 ?
O14 K3A O10 45.2(9) 1_445 1_445 ?
O14 K3A O11 88.0(10) 1_445 . ?
O14 K3A O11 44.8(9) 1_455 . ?
O14 K3A O12B 39.1(11) 1_445 1_455 ?
O14 K3A O14 66.8(6) 1_445 1_455 ?
W1 K3B W3 58.9(4) . . ?
W1 K3B W4A 160.5(11) . 1_455 ?
W1 K3B W4B 167.7(12) . 1_455 ?
W1 K3B W5 115.2(7) . . ?
W1 K3B K3B 98.8(6) . 1_545 ?
W1 K3B K3B 81.2(6) . 1_565 ?
W1 K3B O9 127.0(9) . 1_455 ?
W2 K3B W1 58.1(4) 1_455 . ?
W2 K3B W3 117.0(7) 1_455 . ?
W2 K3B W4A 123.7(8) 1_455 1_455 ?
W2 K3B W4B 126.6(8) 1_455 1_455 ?
W2 K3B W5 167.3(11) 1_455 . ?
W2 K3B K3B 97.5(6) 1_455 1_545 ?
W2 K3B K3B 82.5(6) 1_455 1_565 ?
W2 K3B O7 32.4(4) 1_455 1_455 ?
W2 K3B O9 73.4(7) 1_455 1_455 ?
W2 K3B O12B 129.3(11) 1_455 1_455 ?
W3 K3B W1 121.8(8) 1_455 . ?
W3 K3B W2 63.9(5) 1_455 1_455 ?
W3 K3B W3 175.0(12) 1_455 . ?
W3 K3B W4A 62.3(5) 1_455 1_455 ?
W3 K3B W4B 63.2(5) 1_455 1_455 ?
W3 K3B W5 120.6(8) 1_455 . ?
W3 K3B K3B 92.5(6) 1_455 1_545 ?
W3 K3B K3B 87.5(6) 1_455 1_565 ?
W3 K3B O7 65.1(6) 1_455 1_455 ?
W3 K3B O9 157.4(12) . 1_455 ?
W3 K3B O9 27.0(7) 1_455 1_455 ?
W3 K3B O12B 70.4(10) 1_455 1_455 ?
W4A K3B W3 115.2(7) 1_455 . ?
W4A K3B W5 58.4(4) 1_455 . ?
W4A K3B K3B 100.1(6) 1_455 1_545 ?
W4A K3B K3B 79.9(6) 1_455 1_565 ?
W4A K3B O9 66.4(6) 1_455 1_455 ?
W4B K3B W3 115.0(7) 1_455 . ?
W4B K3B W4A 8.2(3) 1_455 1_455 ?
W4B K3B W5 57.6(4) 1_455 . ?
W4B K3B K3B 88.0(7) 1_455 1_565 ?
W4B K3B K3B 92.0(7) 1_455 1_545 ?
W4B K3B O9 63.1(6) 1_455 1_455 ?
W5 K3B W3 57.4(4) . . ?
W5 K3B O9 116.2(8) . 1_455 ?
K3A K3B W1 77.0(11) 1_565 . ?
K3A K3B W1 92.2(17) . . ?
K3A K3B W2 102.1(17) . 1_455 ?
K3A K3B W2 85.7(11) 1_565 1_455 ?
K3A K3B W3 95.1(14) 1_565 1_455 ?
K3A K3B W3 80.2(13) 1_565 . ?
K3A K3B W3 80.7(19) . . ?
K3A K3B W3 104(2) . 1_455 ?
K3A K3B W4A 105.5(17) . 1_455 ?
K3A K3B W4A 83.7(12) 1_565 1_455 ?
K3A K3B W4B 91.6(13) 1_565 1_455 ?
K3A K3B W4B 97.3(18) . 1_455 ?
K3A K3B W5 88.5(16) . . ?
K3A K3B W5 82.1(11) 1_565 . ?
K3A K3B K3A 161(3) . 1_565 ?
K3A K3B K3B 168.5(19) . 1_565 ?
K3A K3B K3B 7.6(12) 1_565 1_565 ?
K3A K3B K3B 172.4(12) 1_565 1_545 ?
K3A K3B K3B 11.5(19) . 1_545 ?
K3A K3B O3 78.6(14) 1_565 . ?
K3A K3B O3 98.9(19) . . ?
K3A K3B O5 78.6(15) 1_565 . ?
K3A K3B O5 84(2) . . ?
K3A K3B O7 118.1(13) 1_565 1_455 ?
K3A K3B O7 71.0(17) . 1_455 ?
K3A K3B O8 80.2(16) 1_565 1_455 ?
K3A K3B O8 116(2) . 1_455 ?
K3A K3B O9 121.7(15) 1_565 1_455 ?
K3A K3B O9 77(2) . 1_455 ?
K3A K3B O10 103(2) . 1_455 ?
K3A K3B O10 92.3(16) 1_565 1_455 ?
K3A K3B O11 92.3(19) . . ?
K3A K3B O11 71.8(14) 1_565 . ?
K3A K3B O12B 119.7(16) 1_565 1_455 ?
K3A K3B O12B 68.5(18) . 1_455 ?
K3A K3B O14 81.5(13) 1_565 1_455 ?
K3A K3B O14 97.5(17) . 1_455 ?
K3B K3B W3 92.2(6) 1_545 . ?
K3B K3B W3 87.8(6) 1_565 . ?
K3B K3B W5 94.2(6) 1_545 . ?
K3B K3B W5 85.8(5) 1_565 . ?
K3B K3B K3B 180.0(15) 1_565 1_545 ?
K3B K3B O9 114.2(8) 1_565 1_455 ?
K3B K3B O9 65.8(8) 1_545 1_455 ?
O3 K3B W1 26.8(10) . . ?
O3 K3B W2 31.3(10) . 1_455 ?
O3 K3B W3 85.7(12) . . ?
O3 K3B W3 95.0(12) . 1_455 ?
O3 K3B W4A 149.8(14) . 1_455 ?
O3 K3B W4B 155.5(14) . 1_455 ?
O3 K3B W5 140.8(14) . . ?
O3 K3B K3B 79.5(11) . 1_565 ?
O3 K3B K3B 100.5(11) . 1_545 ?
O3 K3B O5 62.2(12) . . ?
O3 K3B O7 48.8(10) . 1_455 ?
O3 K3B O9 102.9(13) . 1_455 ?
O3 K3B O10 129.5(15) . 1_455 ?
O3 K3B O11 113.6(14) . . ?
O3 K3B O12B 156.6(17) . 1_455 ?
O3 K3B O14 158.9(17) . 1_455 ?
O5 K3B W1 35.4(7) . . ?
O5 K3B W2 93.4(9) . 1_455 ?
O5 K3B W3 157.0(12) . 1_455 ?
O5 K3B W3 23.6(6) . . ?
O5 K3B W4A 137.3(11) . 1_455 ?
O5 K3B W4B 138.2(11) . 1_455 ?
O5 K3B W5 80.7(8) . . ?
O5 K3B K3B 94.4(10) . 1_545 ?
O5 K3B K3B 85.6(10) . 1_565 ?
O5 K3B O7 98.2(10) . 1_455 ?
O5 K3B O9 153.7(14) . 1_455 ?
O5 K3B O11 54.5(9) . . ?
O5 K3B O12B 131.9(14) . 1_455 ?
O5 K3B O14 106.9(13) . 1_455 ?
O7 K3B W1 68.8(6) 1_455 . ?
O7 K3B W3 118.5(8) 1_455 . ?
O7 K3B W4A 124.4(9) 1_455 1_455 ?
O7 K3B W4B 121.7(9) 1_455 1_455 ?
O7 K3B W5 159.4(11) 1_455 . ?
O7 K3B K3B 114.8(7) 1_455 1_565 ?
O7 K3B K3B 65.2(7) 1_455 1_545 ?
O7 K3B O9 58.6(7) 1_455 1_455 ?
O7 K3B O12B 107.8(12) 1_455 1_455 ?
O8 K3B W1 90.4(10) 1_455 . ?
O8 K3B W2 34.6(7) 1_455 1_455 ?
O8 K3B W3 32.3(7) 1_455 1_455 ?
O8 K3B W3 146.6(13) 1_455 . ?
O8 K3B W4A 89.1(10) 1_455 1_455 ?
O8 K3B W4B 92.3(10) 1_455 1_455 ?
O8 K3B W5 144.5(13) 1_455 . ?
O8 K3B K3B 106.3(11) 1_455 1_545 ?
O8 K3B K3B 73.7(11) 1_455 1_565 ?
O8 K3B O3 64.0(13) 1_455 . ?
O8 K3B O5 124.9(13) 1_455 . ?
O8 K3B O7 51.2(9) 1_455 1_455 ?
O8 K3B O9 52.2(10) 1_455 1_455 ?
O8 K3B O10 65.4(10) 1_455 1_455 ?
O8 K3B O11 151.6(18) 1_455 . ?
O8 K3B O12B 102.7(13) 1_455 1_455 ?
O8 K3B O14 119.3(14) 1_455 1_455 ?
O10 K3B W1 155.1(12) 1_455 . ?
O10 K3B W2 99.2(9) 1_455 1_455 ?
O10 K3B W3 142.1(11) 1_455 . ?
O10 K3B W3 35.8(6) 1_455 1_455 ?
O10 K3B W4A 27.0(6) 1_455 1_455 ?
O10 K3B W4B 27.5(6) 1_455 1_455 ?
O10 K3B W5 84.8(9) 1_455 . ?
O10 K3B K3B 86.0(11) 1_455 1_565 ?
O10 K3B K3B 94.0(11) 1_455 1_545 ?
O10 K3B O5 163.8(16) 1_455 . ?
O10 K3B O7 97.9(11) 1_455 1_455 ?
O10 K3B O9 41.8(9) 1_455 1_455 ?
O10 K3B O11 110.1(11) 1_455 . ?
O10 K3B O12B 42.7(12) 1_455 1_455 ?
O10 K3B O14 58.0(11) 1_455 1_455 ?
O11 K3B W1 88.1(8) . . ?
O11 K3B W2 143.3(11) . 1_455 ?
O11 K3B W3 144.5(11) . 1_455 ?
O11 K3B W3 32.3(6) . . ?
O11 K3B W4A 83.1(8) . 1_455 ?
O11 K3B W4B 83.8(8) . 1_455 ?
O11 K3B W5 27.2(6) . . ?
O11 K3B K3B 101.9(9) . 1_545 ?
O11 K3B K3B 78.1(9) . 1_565 ?
O11 K3B O7 150.3(12) . 1_455 ?
O11 K3B O9 143.2(11) . 1_455 ?
O11 K3B O12B 87.4(12) . 1_455 ?
O12B K3B W1 160.0(14) 1_455 . ?
O12B K3B W3 110.5(11) 1_455 . ?
O12B K3B W4A 37.1(9) 1_455 1_455 ?
O12B K3B W4B 28.9(10) 1_455 1_455 ?
O12B K3B W5 61.0(9) 1_455 . ?
O12B K3B K3B 63.2(11) 1_455 1_545 ?
O12B K3B K3B 116.8(11) 1_455 1_565 ?
O12B K3B O9 55.9(10) 1_455 1_455 ?
O14 K3B W1 139.6(12) 1_455 . ?
O14 K3B W2 153.1(13) 1_455 1_455 ?
O14 K3B W3 84.1(10) 1_455 . ?
O14 K3B W3 93.7(11) 1_455 1_455 ?
O14 K3B W4A 31.4(8) 1_455 1_455 ?
O14 K3B W4B 31.3(9) 1_455 1_455 ?
O14 K3B W5 27.0(8) 1_455 . ?
O14 K3B K3B 81.8(9) 1_455 1_565 ?
O14 K3B K3B 98.2(9) 1_455 1_545 ?
O14 K3B O7 151.1(13) 1_455 1_455 ?
O14 K3B O9 93.4(11) 1_455 1_455 ?
O14 K3B O11 52.5(11) 1_455 . ?
O14 K3B O12B 44.0(11) 1_455 1_455 ?
K4B K4A K4A 4.9(7) 1_545 1_545 ?
K4B K4A K4A 160(3) . 1_545 ?
K4B K4A K4B 155(4) . 1_545 ?
K4B K4A O12A 73(3) . 2_656 ?
K4B K4A O12A 92.9(11) 1_545 2_656 ?
K4B K4A O13 120(3) . 2_646 ?
K4B K4A O13 126.2(11) 1_545 2_656 ?
K4B K4A O13 53(3) . 2_656 ?
K4B K4A O13 54.3(9) 1_545 2_646 ?
K4B K4A O15 116.2(11) 1_545 2_656 ?
K4B K4A O15 48.6(9) 1_545 2_646 ?
K4B K4A O15 42(3) . 2_656 ?
K4B K4A O15 109(3) . 2_646 ?
K4B K4A O16 91.4(14) 1_545 2_656 ?
K4B K4A O16 98(3) . 2_656 ?
K4B K4A O17 134.5(12) 1_545 2_656 ?
K4B K4A O17 66(3) . 2_656 ?
K4B K4A O17 138(3) . 2_646 ?
K4B K4A O18 149(3) . 2_646 ?
K4B K4A O18 76(3) . 2_656 ?
K4B K4A O18 51.7(10) 1_545 2_646 ?
K4B K4A O19 111(4) . 2_656 ?
K4B K4A O20 103(3) . 2_546 ?
K4B K4A O20 122.7(11) 1_545 2_556 ?
K4B K4A O20 37(3) . 2_556 ?
K4B K4A O20 55.8(10) 1_545 2_546 ?
K4B K4A O21 103(3) . . ?
K4B K4A O21 90.3(14) 1_545 . ?
K4B K4A O22 53.4(9) 1_545 1_545 ?
K4B K4A O22 125.7(12) 1_545 . ?
K4B K4A O22 56(3) . . ?
K4B K4A O22 124(3) . 1_545 ?
K4B K4A O23 90.7(17) 1_545 . ?
K4B K4A O23 77(3) . . ?
O12A K4A K4A 95.7(8) 2_656 1_545 ?
O12A K4A O20 82.8(9) 2_656 2_556 ?
O12A K4A O23 113.9(8) 2_656 . ?
O13 K4A K4A 54.8(8) 2_646 1_545 ?
O13 K4A K4A 127.1(7) 2_656 1_545 ?
O13 K4A O12A 48.1(8) 2_646 2_656 ?
O13 K4A O12A 39.8(9) 2_656 2_656 ?
O13 K4A O13 72.2(7) 2_646 2_656 ?
O13 K4A O15 45.3(9) 2_646 2_646 ?
O13 K4A O15 84.8(10) 2_646 2_656 ?
O13 K4A O15 46.9(9) 2_656 2_656 ?
O13 K4A O15 90.8(9) 2_656 2_646 ?
O13 K4A O16 46.1(12) 2_646 2_656 ?
O13 K4A O16 48.3(12) 2_656 2_656 ?
O13 K4A O17 47.8(10) 2_656 2_656 ?
O13 K4A O17 95.1(10) 2_646 2_656 ?
O13 K4A O18 88.4(11) 2_646 2_646 ?
O13 K4A O18 139.6(12) 2_656 2_646 ?
O13 K4A O20 88.8(12) 2_646 2_546 ?
O13 K4A O20 126.4(11) 2_646 2_556 ?
O13 K4A O20 124.2(11) 2_656 2_546 ?
O13 K4A O20 83.1(10) 2_656 2_556 ?
O13 K4A O22 171.5(12) 2_646 . ?
O13 K4A O22 107.6(13) 2_646 1_545 ?
O13 K4A O23 132.0(16) 2_646 . ?
O13 K4A O23 126.2(15) 2_656 . ?
O15 K4A K4A 53.1(7) 2_646 1_545 ?
O15 K4A K4A 120.6(8) 2_656 1_545 ?
O15 K4A O12A 37.5(7) 2_656 2_656 ?
O15 K4A O12A 51.0(8) 2_646 2_656 ?
O15 K4A O15 67.6(7) 2_656 2_646 ?
O15 K4A O16 89.9(12) 2_656 2_656 ?
O15 K4A O18 167.6(14) 2_656 2_646 ?
O15 K4A O20 45.8(7) 2_656 2_556 ?
O15 K4A O20 89.9(8) 2_646 2_556 ?
O15 K4A O20 80.3(9) 2_656 2_546 ?
O15 K4A O23 87.5(12) 2_646 . ?
O15 K4A O23 83.7(10) 2_656 . ?
O16 K4A K4A 89.4(12) 2_656 1_545 ?
O16 K4A O12A 59.9(10) 2_656 2_656 ?
O16 K4A O15 89.3(11) 2_656 2_646 ?
O16 K4A O20 131.3(14) 2_656 2_556 ?
O16 K4A O23 173.6(13) 2_656 . ?
O17 K4A K4A 56.8(9) 2_646 1_545 ?
O17 K4A K4A 130.7(7) 2_656 1_545 ?
O17 K4A K4B 60.8(11) 2_646 1_545 ?
O17 K4A O12A 85.8(10) 2_656 2_656 ?
O17 K4A O12A 92.7(9) 2_646 2_656 ?
O17 K4A O13 50.9(10) 2_646 2_646 ?
O17 K4A O13 91.2(10) 2_646 2_656 ?
O17 K4A O15 133.5(8) 2_656 2_646 ?
O17 K4A O15 129.2(9) 2_646 2_656 ?
O17 K4A O15 89.9(11) 2_646 2_646 ?
O17 K4A O15 89.3(11) 2_656 2_656 ?
O17 K4A O16 43.0(11) 2_646 2_656 ?
O17 K4A O16 49.3(12) 2_656 2_656 ?
O17 K4A O17 73.9(8) 2_646 2_656 ?
O17 K4A O18 101.6(10) 2_656 2_646 ?
O17 K4A O18 50.5(8) 2_646 2_646 ?
O17 K4A O19 44.3(8) 2_646 2_656 ?
O17 K4A O20 168.5(13) 2_656 2_546 ?
O17 K4A O20 102.3(12) 2_656 2_556 ?
O17 K4A O20 116.6(14) 2_646 2_546 ?
O17 K4A O20 174.3(12) 2_646 2_556 ?
O17 K4A O21 90.9(14) 2_646 . ?
O17 K4A O22 137.5(12) 2_646 . ?
O17 K4A O22 94.9(12) 2_646 1_545 ?
O17 K4A O23 131.1(17) 2_656 . ?
O17 K4A O23 142.5(17) 2_646 . ?
O18 K4A K4A 122.0(10) 2_656 1_545 ?
O18 K4A K4A 47.3(8) 2_646 1_545 ?
O18 K4A K4B 126.2(13) 2_656 1_545 ?
O18 K4A O12A 134.9(15) 2_656 2_656 ?
O18 K4A O12A 136.5(12) 2_646 2_656 ?
O18 K4A O13 95.1(13) 2_656 2_656 ?
O18 K4A O13 136.2(13) 2_656 2_646 ?
O18 K4A O15 117.3(15) 2_656 2_656 ?
O18 K4A O15 100.3(12) 2_646 2_646 ?
O18 K4A O15 174.1(14) 2_656 2_646 ?
O18 K4A O16 92.8(12) 2_646 2_656 ?
O18 K4A O16 93.9(13) 2_656 2_656 ?
O18 K4A O17 51.5(9) 2_656 2_656 ?
O18 K4A O17 89.1(10) 2_656 2_646 ?
O18 K4A O18 74.6(8) 2_656 2_646 ?
O18 K4A O19 44.8(9) 2_656 2_656 ?
O18 K4A O20 129.9(9) 2_656 2_546 ?
O18 K4A O20 91.7(11) 2_656 2_556 ?
O18 K4A O20 135.1(8) 2_646 2_556 ?
O18 K4A O21 43.5(12) 2_656 . ?
O18 K4A O22 90.6(10) 2_656 1_545 ?
O18 K4A O22 51.8(10) 2_656 . ?
O18 K4A O23 89.7(10) 2_656 . ?
O18 K4A O23 93.3(12) 2_646 . ?
O19 K4A K4A 88.2(11) 2_656 1_545 ?
O19 K4A K4B 93.1(14) 2_656 1_545 ?
O19 K4A O12A 122.8(10) 2_656 2_656 ?
O19 K4A O13 95.8(13) 2_656 2_656 ?
O19 K4A O13 93.8(12) 2_656 2_646 ?
O19 K4A O15 133.7(15) 2_656 2_646 ?
O19 K4A O15 141.3(15) 2_656 2_656 ?
O19 K4A O16 63.2(10) 2_656 2_656 ?
O19 K4A O17 52.2(9) 2_656 2_656 ?
O19 K4A O18 49.4(9) 2_656 2_646 ?
O19 K4A O20 136.4(15) 2_656 2_556 ?
O19 K4A O20 138.4(15) 2_656 2_546 ?
O19 K4A O21 59.2(13) 2_656 . ?
O19 K4A O22 92.5(12) 2_656 1_545 ?
O19 K4A O22 94.7(12) 2_656 . ?
O19 K4A O23 122.8(8) 2_656 . ?
O20 K4A K4A 126.9(7) 2_556 1_545 ?
O20 K4A K4A 60.0(8) 2_546 1_545 ?
O20 K4A O12A 88.8(9) 2_546 2_656 ?
O20 K4A O15 46.0(7) 2_546 2_646 ?
O20 K4A O16 134.7(14) 2_546 2_656 ?
O20 K4A O18 89.3(11) 2_546 2_646 ?
O20 K4A O20 66.9(6) 2_546 2_556 ?
O20 K4A O23 43.3(12) 2_546 . ?
O20 K4A O23 43.2(12) 2_556 . ?
O21 K4A K4A 87.6(12) . 1_545 ?
O21 K4A O12A 176.1(16) . 2_656 ?
O21 K4A O13 138.5(17) . 2_656 ?
O21 K4A O13 135.8(16) . 2_646 ?
O21 K4A O15 138.6(14) . 2_656 ?
O21 K4A O15 130.7(16) . 2_646 ?
O21 K4A O16 122.4(15) . 2_656 ?
O21 K4A O17 93.6(14) . 2_656 ?
O21 K4A O18 47.5(11) . 2_646 ?
O21 K4A O20 93.6(12) . 2_556 ?
O21 K4A O20 91.1(13) . 2_546 ?
O21 K4A O22 50.5(11) . . ?
O21 K4A O22 47.1(12) . 1_545 ?
O21 K4A O23 63.7(11) . . ?
O22 K4A K4A 126.0(8) . 1_545 ?
O22 K4A K4A 53.4(7) 1_545 1_545 ?
O22 K4A O12A 125.6(13) . 2_656 ?
O22 K4A O12A 134.0(13) 1_545 2_656 ?
O22 K4A O13 171.7(12) 1_545 2_656 ?
O22 K4A O13 106.4(13) . 2_656 ?
O22 K4A O15 127.1(11) . 2_646 ?
O22 K4A O15 88.3(11) . 2_656 ?
O22 K4A O15 83.7(11) 1_545 2_646 ?
O22 K4A O15 124.8(12) 1_545 2_656 ?
O22 K4A O16 139.0(17) . 2_656 ?
O22 K4A O16 137.5(16) 1_545 2_656 ?
O22 K4A O17 89.7(12) . 2_656 ?
O22 K4A O17 139.7(11) 1_545 2_656 ?
O22 K4A O18 48.0(9) 1_545 2_646 ?
O22 K4A O18 97.5(10) . 2_646 ?
O22 K4A O20 90.7(9) 1_545 2_556 ?
O22 K4A O20 47.7(9) 1_545 2_546 ?
O22 K4A O20 85.2(10) . 2_546 ?
O22 K4A O20 45.5(9) . 2_556 ?
O22 K4A O22 72.5(7) . 1_545 ?
O22 K4A O23 41.9(13) . . ?
O22 K4A O23 47.6(13) 1_545 . ?
O23 K4A K4A 93.1(15) . 1_545 ?
W4B K4B W6 57.9(5) 2_656 2_556 ?
W4B K4B W7 152.5(10) 2_656 . ?
W4B K4B O16 65.6(10) 2_656 2_656 ?
W4B K4B O22 140.3(11) 2_656 1_545 ?
W7 K4B W6 115.1(7) . 2_556 ?
W7 K4B O22 65.0(6) . 1_545 ?
K4A K4B W4B 114(3) . 2_656 ?
K4A K4B W4B 78.5(8) 1_565 2_656 ?
K4A K4B W6 78.7(8) 1_565 2_556 ?
K4A K4B W6 126(3) . 2_556 ?
K4A K4B W7 74.1(8) 1_565 . ?
K4A K4B W7 92(3) . . ?
K4A K4B K4A 155(4) . 1_565 ?
K4A K4B O12A 94(3) . 2_656 ?
K4A K4B O12A 98.8(10) 1_565 2_656 ?
K4A K4B O13 115(3) . 2_656 ?
K4A K4B O13 134.9(11) 1_565 2_646 ?
K4A K4B O13 49(3) . 2_646 ?
K4A K4B O15 127(3) . 2_656 ?
K4A K4B O16 99.7(13) 1_565 2_656 ?
K4A K4B O16 69(3) . 2_656 ?
K4A K4B O17 58.4(10) 1_565 2_656 ?
K4A K4B O17 101(3) . 2_656 ?
K4A K4B O17 34(3) . 2_646 ?
K4A K4B O17 126.9(12) 1_565 2_646 ?
K4A K4B O18 89(3) . 2_656 ?
K4A K4B O19 99.3(11) 1_565 2_656 ?
K4A K4B O19 56(3) . 2_656 ?
K4A K4B O20 134(3) . 2_556 ?
K4A K4B O20 136.1(11) 1_565 2_546 ?
K4A K4B O20 65(3) . 2_546 ?
K4A K4B O21 64(3) . . ?
K4A K4B O21 102.1(14) 1_565 . ?
K4A K4B O22 111(3) . . ?
K4A K4B O22 135.1(11) 1_565 1_545 ?
K4A K4B O22 46(3) . 1_545 ?
K4A K4B O23 100.6(17) 1_565 . ?
K4A K4B O23 91(3) . . ?
O12A K4B W4B 20.5(6) 2_656 2_656 ?
O12A K4B W6 64.3(7) 2_656 2_556 ?
O12A K4B W7 172.7(11) 2_656 . ?
O12A K4B O13 46.2(8) 2_656 2_646 ?
O12A K4B O16 59.3(10) 2_656 2_656 ?
O12A K4B O17 85.2(9) 2_656 2_646 ?
O12A K4B O20 87.1(10) 2_656 2_546 ?
O12A K4B O22 122.4(11) 2_656 1_545 ?
O12A K4B O23 120.0(12) 2_656 . ?
O13 K4B W4B 65.0(7) 2_646 2_656 ?
O13 K4B W4B 30.3(9) 2_656 2_656 ?
O13 K4B W6 83.1(11) 2_656 2_556 ?
O13 K4B W6 101.4(10) 2_646 2_556 ?
O13 K4B W7 130.5(13) 2_656 . ?
O13 K4B W7 138.5(10) 2_646 . ?
O13 K4B K4A 64.8(10) 2_656 1_565 ?
O13 K4B O12A 42.6(10) 2_656 2_656 ?
O13 K4B O13 70.4(8) 2_656 2_646 ?
O13 K4B O16 48.1(12) 2_656 2_656 ?
O13 K4B O16 42.0(11) 2_646 2_656 ?
O13 K4B O17 86.7(11) 2_656 2_646 ?
O13 K4B O17 53.1(11) 2_656 2_656 ?
O13 K4B O19 96.4(12) 2_656 2_656 ?
O13 K4B O20 101.8(13) 2_656 2_556 ?
O13 K4B O20 129.2(13) 2_656 2_546 ?
O13 K4B O21 146.1(18) 2_656 . ?
O13 K4B O22 89.4(9) 2_646 1_545 ?
O13 K4B O22 159.9(13) 2_656 1_545 ?
O13 K4B O23 147.4(15) 2_656 . ?
O15 K4B W4B 29.4(6) 2_656 2_656 ?
O15 K4B W6 28.6(6) 2_656 2_556 ?
O15 K4B W7 136.5(12) 2_656 . ?
O15 K4B K4A 74.4(10) 2_656 1_565 ?
O15 K4B O12A 40.3(9) 2_656 2_656 ?
O15 K4B O13 84.8(11) 2_656 2_646 ?
O15 K4B O13 55.3(11) 2_656 2_656 ?
O15 K4B O16 94.9(12) 2_656 2_656 ?
O15 K4B O17 105.1(11) 2_656 2_656 ?
O15 K4B O17 125.5(11) 2_656 2_646 ?
O15 K4B O18 143.5(16) 2_656 2_656 ?
O15 K4B O19 151.3(12) 2_656 2_656 ?
O15 K4B O20 55.5(9) 2_656 2_556 ?
O15 K4B O20 83.5(11) 2_656 2_546 ?
O15 K4B O21 155.1(16) 2_656 . ?
O15 K4B O22 125.6(13) 2_656 1_545 ?
O15 K4B O22 107.8(14) 2_656 . ?
O15 K4B O23 93.4(11) 2_656 . ?
O16 K4B W6 122.6(11) 2_656 2_556 ?
O16 K4B W7 119.4(12) 2_656 . ?
O16 K4B O22 115.5(14) 2_656 1_545 ?
O17 K4B W4B 99.2(8) 2_646 2_656 ?
O17 K4B W4B 83.4(8) 2_656 2_656 ?
O17 K4B W6 127.5(10) 2_656 2_556 ?
O17 K4B W6 144.2(10) 2_646 2_556 ?
O17 K4B W7 97.5(8) 2_646 . ?
O17 K4B W7 82.6(8) 2_656 . ?
O17 K4B O12A 92.1(10) 2_656 2_656 ?
O17 K4B O13 90.7(10) 2_656 2_646 ?
O17 K4B O13 43.0(8) 2_646 2_646 ?
O17 K4B O16 38.7(11) 2_646 2_656 ?
O17 K4B O16 48.7(11) 2_656 2_656 ?
O17 K4B O17 68.6(8) 2_656 2_646 ?
O17 K4B O19 51.1(8) 2_656 2_656 ?
O17 K4B O20 165.4(13) 2_656 2_546 ?
O17 K4B O21 93.1(14) 2_656 . ?
O17 K4B O22 77.5(9) 2_646 1_545 ?
O17 K4B O22 129.1(12) 2_656 1_545 ?
O17 K4B O23 145.2(14) 2_656 . ?
O18 K4B W4B 136.3(12) 2_656 2_656 ?
O18 K4B W6 136.7(12) 2_656 2_556 ?
O18 K4B W7 29.0(6) 2_656 . ?
O18 K4B K4A 69.1(12) 2_656 1_565 ?
O18 K4B O12A 146.8(14) 2_656 2_656 ?
O18 K4B O13 106.9(14) 2_656 2_656 ?
O18 K4B O13 121.7(13) 2_656 2_646 ?
O18 K4B O16 91.4(13) 2_656 2_656 ?
O18 K4B O17 79.1(10) 2_656 2_646 ?
O18 K4B O17 54.9(9) 2_656 2_656 ?
O18 K4B O19 41.5(9) 2_656 2_656 ?
O18 K4B O20 107.1(12) 2_656 2_556 ?
O18 K4B O20 123.5(11) 2_656 2_546 ?
O18 K4B O21 41.3(12) 2_656 . ?
O18 K4B O22 56.6(11) 2_656 . ?
O18 K4B O22 82.6(11) 2_656 1_545 ?
O18 K4B O23 93.0(10) 2_656 . ?
O19 K4B W4B 122.2(9) 2_656 2_656 ?
O19 K4B W6 177.9(12) 2_656 2_556 ?
O19 K4B W7 63.8(6) 2_656 . ?
O19 K4B O12A 116.6(10) 2_656 2_656 ?
O19 K4B O13 80.3(10) 2_656 2_646 ?
O19 K4B O16 57.9(11) 2_656 2_656 ?
O19 K4B O17 37.7(7) 2_656 2_646 ?
O19 K4B O20 116.8(11) 2_656 2_546 ?
O19 K4B O22 78.9(10) 2_656 1_545 ?
O19 K4B O23 115.3(9) 2_656 . ?
O20 K4B W4B 84.1(8) 2_556 2_656 ?
O20 K4B W4B 100.1(9) 2_546 2_656 ?
O20 K4B W6 64.9(7) 2_546 2_556 ?
O20 K4B W6 30.8(6) 2_556 2_556 ?
O20 K4B W7 84.4(8) 2_556 . ?
O20 K4B W7 99.3(8) 2_546 . ?
O20 K4B K4A 65.9(9) 2_556 1_565 ?
O20 K4B O12A 94.5(11) 2_556 2_656 ?
O20 K4B O13 78.2(10) 2_546 2_646 ?
O20 K4B O13 130.8(13) 2_556 2_646 ?
O20 K4B O16 119.8(14) 2_546 2_656 ?
O20 K4B O16 149.0(14) 2_556 2_656 ?
O20 K4B O17 124.2(13) 2_556 2_656 ?
O20 K4B O17 167.1(13) 2_556 2_646 ?
O20 K4B O17 96.8(10) 2_546 2_646 ?
O20 K4B O19 147.9(11) 2_556 2_656 ?
O20 K4B O20 70.3(8) 2_556 2_546 ?
O20 K4B O21 100.2(13) 2_556 . ?
O20 K4B O22 42.6(8) 2_546 1_545 ?
O20 K4B O22 91.9(10) 2_556 1_545 ?
O20 K4B O23 42.8(12) 2_546 . ?
O20 K4B O23 46.7(13) 2_556 . ?
O21 K4B W4B 175.4(15) . 2_656 ?
O21 K4B W6 126.7(13) . 2_556 ?
O21 K4B W7 28.5(9) . . ?
O21 K4B O12A 157.9(14) . 2_656 ?
O21 K4B O13 112.3(13) . 2_646 ?
O21 K4B O16 109.9(16) . 2_656 ?
O21 K4B O17 76.8(12) . 2_646 ?
O21 K4B O19 53.2(11) . 2_656 ?
O21 K4B O20 82.6(13) . 2_546 ?
O21 K4B O22 41.4(11) . 1_545 ?
O21 K4B O23 62.6(12) . . ?
O22 K4B W4B 132.7(12) . 2_656 ?
O22 K4B W6 102.3(10) 1_545 2_556 ?
O22 K4B W6 84.5(11) . 2_556 ?
O22 K4B W7 30.6(9) . . ?
O22 K4B K4A 65.9(10) . 1_565 ?
O22 K4B O12A 147.9(14) . 2_656 ?
O22 K4B O13 130.6(14) . 2_656 ?
O22 K4B O13 158.9(13) . 2_646 ?
O22 K4B O16 147.5(16) . 2_656 ?
O22 K4B O17 101.8(13) . 2_656 ?
O22 K4B O17 126.7(12) . 2_646 ?
O22 K4B O19 94.3(11) . 2_656 ?
O22 K4B O20 86.3(11) . 2_546 ?
O22 K4B O20 53.8(11) . 2_556 ?
O22 K4B O21 50.8(12) . . ?
O22 K4B O22 69.5(7) . 1_545 ?
O22 K4B O23 43.8(13) . . ?
O23 K4B W4B 121.8(9) . 2_656 ?
O23 K4B W6 64.9(7) . 2_556 ?
O23 K4B W7 64.1(6) . . ?
O23 K4B O13 120.5(16) . 2_646 ?
O23 K4B O16 159(2) . 2_656 ?
O23 K4B O17 123.0(15) . 2_646 ?
O23 K4B O22 45.5(13) . 1_545 ?
W1 O1 W1 168.4(11) . 1_565 ?
W1 O1 K1 91.9(6) 1_565 1_565 ?
W1 O1 K1 93.6(7) . 1_565 ?
W1 O1 K2 95.4(7) 1_565 1_565 ?
W1 O1 K2 96.2(8) . 1_565 ?
W1 O1 K3A 83.7(8) 1_565 1_565 ?
W1 O1 K3A 84.7(9) . 1_565 ?
K1 O1 K2 63.2(3) 1_565 1_565 ?
K1 O1 K3A 120.9(8) 1_565 1_565 ?
K2 O1 K3A 175.9(9) 1_565 1_565 ?
W1 O2 K1 114.2(14) . 1_565 ?
W1 O2 K1 139.1(15) . . ?
W1 O2 K2 98.2(11) . 1_565 ?
W1 O2 K2 113.6(12) . . ?
K1 O2 K1 88.1(8) . 1_565 ?
K1 O2 K2 121.9(10) . 1_565 ?
K1 O2 K2 121.8(9) 1_565 . ?
K1 O2 K2 76.6(8) . . ?
K1 O2 K2 71.5(7) 1_565 1_565 ?
K2 O2 K2 70.6(5) . 1_565 ?
W1 O3 W2 138.6(12) . 1_455 ?
W1 O3 K3A 106.1(15) . . ?
W1 O3 K3A 102.4(15) . 1_565 ?
W1 O3 K3B 115.3(16) . . ?
W2 O3 K3A 108.0(15) 1_455 . ?
W2 O3 K3A 108.3(15) 1_455 1_565 ?
W2 O3 K3B 105.9(16) 1_455 . ?
K3A O3 K3A 75.3(7) 1_565 . ?
K3B O3 K3A 28.7(11) . . ?
K3B O3 K3A 47.8(11) . 1_565 ?
W1 O4 K2 97.2(11) . . ?
W1 O4 K2 94.2(10) . 1_565 ?
W2 O4 W1 168.3(14) . . ?
W2 O4 K2 93.8(10) . . ?
W2 O4 K2 94.1(11) . 1_565 ?
K2 O4 K2 65.9(4) 1_565 . ?
W1 O5 K3A 91.7(10) . 1_565 ?
W1 O5 K3A 104.3(11) . . ?
W1 O5 K3B 98.8(11) . . ?
W3 O5 W1 141.9(14) . . ?
W3 O5 K3A 110.4(13) . . ?
W3 O5 K3A 111.1(13) . 1_565 ?
W3 O5 K3B 119.1(13) . . ?
K3A O5 K3A 76.4(11) . 1_565 ?
K3B O5 K3A 31.1(12) . . ?
K3B O5 K3A 45.5(12) . 1_565 ?
W2 O6 K1 118.1(14) . 1_655 ?
W2 O6 K1 140.4(17) . 1_665 ?
W2 O6 K2 110.8(13) . 1_565 ?
W2 O6 K2 98.8(11) . . ?
K1 O6 K1 85.0(8) 1_665 1_655 ?
K1 O6 K2 80.4(8) 1_665 1_565 ?
K1 O6 K2 67.0(7) 1_655 . ?
K1 O6 K2 120.4(10) 1_665 . ?
K2 O6 K1 118.0(10) 1_565 1_655 ?
K2 O6 K2 70.1(6) 1_565 . ?
W2 O7 W2 161.4(14) 1_545 . ?
W2 O7 K1 80.5(8) 1_545 1_655 ?
W2 O7 K1 82.2(7) . 1_655 ?
W2 O7 K2 83.9(8) . . ?
W2 O7 K2 80.8(9) 1_545 . ?
W2 O7 K3A 97.5(10) 1_545 1_655 ?
W2 O7 K3A 96.5(11) . 1_655 ?
W2 O7 K3B 131.8(11) . 1_645 ?
W2 O7 K3B 122.4(12) 1_545 1_655 ?
W2 O7 K3B 72.5(9) . 1_655 ?
W2 O7 K3B 63.1(8) 1_545 1_645 ?
K1 O7 K3B 115.0(7) 1_655 1_645 ?
K2 O7 K1 56.4(3) . 1_655 ?
K2 O7 K3B 143.8(8) . 1_645 ?
K3A O7 K1 116.9(10) 1_655 1_655 ?
K3A O7 K2 173.2(11) 1_655 . ?
K3A O7 K3B 24.9(9) 1_655 1_655 ?
K3A O7 K3B 35.3(8) 1_655 1_645 ?
K3B O7 K1 118.5(8) 1_655 1_655 ?
K3B O7 K2 156.4(9) 1_655 . ?
K3B O7 K3B 59.6(6) 1_655 1_645 ?
W2 O8 K3A 103.3(11) . 1_665 ?
W2 O8 K3A 94.8(10) . 1_655 ?
W2 O8 K3B 104.3(10) . 1_665 ?
W2 O8 K3B 102.5(12) . 1_655 ?
W3 O8 W2 139.1(15) . . ?
W3 O8 K3A 117.4(12) . 1_665 ?
W3 O8 K3A 95.2(12) . 1_655 ?
W3 O8 K3B 102.3(13) . 1_655 ?
W3 O8 K3B 114.8(12) . 1_665 ?
K3A O8 K3A 70.8(9) 1_665 1_655 ?
K3A O8 K3B 92.1(10) 1_655 1_665 ?
K3A O8 K3B 21.4(9) 1_665 1_665 ?
K3B O8 K3A 47.5(12) 1_655 1_665 ?
K3B O8 K3A 23.5(11) 1_655 1_655 ?
K3B O8 K3B 68.7(9) 1_655 1_665 ?
W3 O9 W3 162.9(19) . 1_545 ?
W3 O9 K3A 92.0(19) . . ?
W3 O9 K3A 87.2(16) 1_545 1_655 ?
W3 O9 K3A 94.6(17) 1_545 . ?
W3 O9 K3A 83.6(17) . 1_655 ?
W3 O9 K3B 115.9(16) 1_545 . ?
W3 O9 K3B 61.1(13) . 1_655 ?
W3 O9 K3B 70.9(14) . . ?
W3 O9 K3B 109.7(16) 1_545 1_655 ?
K3A O9 K3A 169.7(12) . 1_655 ?
K3A O9 K3B 22.7(9) 1_655 1_655 ?
K3A O9 K3B 154.0(15) 1_655 . ?
K3A O9 K3B 152.5(16) . 1_655 ?
K3A O9 K3B 21.4(9) . . ?
K3B O9 K3B 131.9(14) 1_655 . ?
W3 O10 K3A 96.9(10) . 1_665 ?
W3 O10 K3A 96.3(11) . 1_655 ?
W3 O10 K3B 94.4(11) . 1_655 ?
W4A O10 W3 149.7(15) . . ?
W4A O10 W4B 16.6(6) . . ?
W4A O10 K3A 113.9(12) . 1_655 ?
W4A O10 K3A 96.0(12) . 1_665 ?
W4A O10 K3B 113.0(13) . 1_655 ?
W4B O10 W3 153.2(15) . . ?
W4B O10 K3A 105.2(12) . 1_655 ?
W4B O10 K3A 106.0(13) . 1_665 ?
W4B O10 K3B 112.0(13) . 1_655 ?
K3A O10 K3A 66.8(8) 1_655 1_665 ?
K3B O10 K3A 40.5(11) 1_655 1_665 ?
K3B O10 K3A 26.6(11) 1_655 1_655 ?
W3 O11 K3A 86.5(11) . . ?
W3 O11 K3A 102.0(12) . 1_565 ?
W3 O11 K3B 96.4(11) . . ?
W5 O11 W3 145.1(17) . . ?
W5 O11 K3A 112.0(13) . 1_565 ?
W5 O11 K3A 98.0(12) . . ?
W5 O11 K3B 102.7(12) . . ?
K3A O11 K3A 69.3(9) 1_565 . ?
K3B O11 K3A 26.2(10) . . ?
K3B O11 K3A 43.5(11) . 1_565 ?
W4A O12A W4A 169.3(18) . 1_545 ?
W4A O12A K3A 89.4(12) . 1_655 ?
W4A O12A K3A 80.0(11) 1_545 1_655 ?
W4A O12A K3B 101.5(12) 1_545 1_655 ?
W4A O12A K3B 67.9(10) . 1_655 ?
W4A O12A K4A 89.3(12) 1_545 2_656 ?
W4A O12A K4A 101.3(14) . 2_656 ?
W4A O12A K4B 101.3(11) 1_545 2_656 ?
W4A O12A K4B 89.3(12) . 2_656 ?
W4B O12A W4A 169(2) . 1_545 ?
W4B O12A W4A 2.7(7) . . ?
W4B O12A K3A 88.9(15) . 1_655 ?
W4B O12A K3B 67.6(14) . 1_655 ?
W4B O12A K4A 101.8(17) . 2_656 ?
W4B O12A K4B 89.7(16) . 2_656 ?
K3B O12A K3A 21.9(8) 1_655 1_655 ?
K4A O12A K3A 169.2(14) 2_656 1_655 ?
K4A O12A K3B 168.1(13) 2_656 1_655 ?
K4B O12A K3A 177.5(11) 2_656 1_655 ?
K4B O12A K3B 157.1(12) 2_656 1_655 ?
K4B O12A K4A 12.5(7) 2_656 2_656 ?
O12B O12A W4A 46(5) . 1_545 ?
O12B O12A W4A 124(5) . . ?
O12B O12A W4B 123(5) . . ?
O12B O12A K3A 38(4) . 1_655 ?
O12B O12A K3B 59(5) . 1_655 ?
O12B O12A K4A 132(5) . 2_656 ?
O12B O12A K4B 142(5) . 2_656 ?
W4A O12B W4A 151(3) 1_545 . ?
W4A O12B W4B 147(3) 1_545 . ?
W4A O12B W4B 4.8(7) 1_545 1_545 ?
W4A O12B K3A 108(2) 1_545 1_655 ?
W4A O12B K3A 97.3(18) . 1_655 ?
W4A O12B K3B 71.9(19) 1_545 1_645 ?
W4A O12B K3B 72.8(15) . 1_655 ?
W4A O12B K3B 132(2) . 1_645 ?
W4A O12B K3B 131(3) 1_545 1_655 ?
W4A O12B K4B 67.2(13) . 2_656 ?
W4A O12B K4B 87(2) 1_545 2_656 ?
W4B O12B W4A 4.2(5) . . ?
W4B O12B W4A 155(3) 1_545 . ?
W4B O12B W4B 151(3) . 1_545 ?
W4B O12B K3A 101(2) . 1_655 ?
W4B O12B K3A 105(2) 1_545 1_655 ?
W4B O12B K3B 69.3(15) 1_545 1_645 ?
W4B O12B K3B 136(2) . 1_645 ?
W4B O12B K3B 77.0(18) . 1_655 ?
W4B O12B K3B 129(2) 1_545 1_655 ?
W4B O12B K4B 63.1(15) . 2_656 ?
W4B O12B K4B 89.5(17) 1_545 2_656 ?
K3A O12B K3B 36.0(10) 1_655 1_645 ?
K3A O12B K3B 24.5(9) 1_655 1_655 ?
K3A O12B K4B 164.3(19) 1_655 2_656 ?
K3B O12B K3B 59.8(9) 1_655 1_645 ?
K3B O12B K4B 157.9(18) 1_645 2_656 ?
K3B O12B K4B 139.8(18) 1_655 2_656 ?
O12A O12B W4A 112(6) . 1_545 ?
O12A O12B W4A 39(4) . . ?
O12A O12B W4B 116(5) . 1_545 ?
O12A O12B W4B 36(4) . . ?
O12A O12B K3A 134(5) . 1_655 ?
O12A O12B K3B 110(5) . 1_655 ?
O12A O12B K3B 158(5) . 1_645 ?
O12A O12B K4B 31(4) . 2_656 ?
W4A O13 W4B 16.5(7) . . ?
W4A O13 W5 143.3(13) . . ?
W4A O13 K4A 105.6(14) . 2_666 ?
W4A O13 K4A 112.7(15) . 2_656 ?
W4A O13 K4B 98.3(13) . 2_666 ?
W4A O13 K4B 109.0(16) . 2_656 ?
W4B O13 W5 142.3(14) . . ?
W4B O13 K4A 100.5(14) . 2_656 ?
W4B O13 K4A 113.5(15) . 2_666 ?
W4B O13 K4B 108.4(15) . 2_666 ?
W4B O13 K4B 99.5(15) . 2_656 ?
W5 O13 K4A 103.5(14) . 2_666 ?
W5 O13 K4A 97.1(13) . 2_656 ?
W5 O13 K4B 104.5(14) . 2_656 ?
W5 O13 K4B 106.8(13) . 2_666 ?
K4A O13 K4A 72.2(7) 2_666 2_656 ?
K4A O13 K4B 10.7(7) 2_666 2_666 ?
K4A O13 K4B 82.1(8) 2_656 2_666 ?
K4B O13 K4A 61.0(9) 2_656 2_666 ?
K4B O13 K4A 12.5(8) 2_656 2_656 ?
K4B O13 K4B 70.4(8) 2_656 2_666 ?
W4A O14 K3A 97.4(13) . 1_665 ?
W4A O14 K3A 105.2(14) . 1_655 ?
W4A O14 K3B 98.4(13) . 1_655 ?
W4B O14 W4A 15.6(6) . . ?
W4B O14 K3A 107.8(15) . 1_665 ?
W4B O14 K3A 98.3(14) . 1_655 ?
W4B O14 K3B 98.3(13) . 1_655 ?
W5 O14 W4A 154.2(13) 1_655 . ?
W5 O14 W4B 149.5(14) 1_655 . ?
W5 O14 K3A 97.7(13) 1_655 1_655 ?
W5 O14 K3A 102.3(14) 1_655 1_665 ?
W5 O14 K3B 107.3(14) 1_655 1_655 ?
K3A O14 K3A 66.8(6) 1_665 1_655 ?
K3B O14 K3A 26.0(10) 1_655 1_655 ?
K3B O14 K3A 41.8(10) 1_655 1_665 ?
W4A O15 K4A 90.9(10) . 2_666 ?
W4A O15 K4A 107.4(11) . 2_656 ?
W4A O15 K4B 88.9(10) . 2_666 ?
W4A O15 K4B 108.2(12) . 2_656 ?
W4B O15 W4A 15.5(7) . . ?
W4B O15 W6 147.6(14) . 1_655 ?
W4B O15 K4A 100.1(12) . 2_656 ?
W4B O15 K4A 100.8(12) . 2_666 ?
W4B O15 K4B 100.9(13) . 2_666 ?
W4B O15 K4B 103.6(12) . 2_656 ?
W6 O15 W4A 143.7(14) 1_655 . ?
W6 O15 K4A 103.4(11) 1_655 2_666 ?
W6 O15 K4A 108.9(11) 1_655 2_656 ?
W6 O15 K4B 98.8(11) 1_655 2_666 ?
W6 O15 K4B 107.6(12) 1_655 2_656 ?
K4A O15 K4A 67.6(6) 2_656 2_666 ?
K4A O15 K4B 78.5(9) 2_656 2_666 ?
K4A O15 K4B 11.0(7) 2_666 2_666 ?
K4B O15 K4A 56.9(9) 2_656 2_666 ?
K4B O15 K4A 10.9(9) 2_656 2_656 ?
K4B O15 K4B 67.8(8) 2_656 2_666 ?
W5 O16 W5 173(3) . 1_545 ?
W5 O16 K3A 85.9(19) . . ?
W5 O16 K3A 87.4(19) 1_545 . ?
W5 O16 K4A 93(2) . 2_656 ?
W5 O16 K4A 94(2) 1_545 2_656 ?
W5 O16 K4B 105(2) 1_545 2_656 ?
W5 O16 K4B 81.3(19) . 2_656 ?
K4A O16 K3A 178.7(18) 2_656 . ?
K4A O16 K4B 12.1(7) 2_656 2_656 ?
K4B O16 K3A 166.6(17) 2_656 . ?
W5 O17 K4A 95.9(11) . 2_656 ?
W5 O17 K4A 110.7(11) . 2_666 ?
W5 O17 K4B 108.0(11) . 2_666 ?
W5 O17 K4B 97.5(11) . 2_656 ?
W6 O17 W5 143.0(15) . . ?
W6 O17 K4A 106.3(11) . 2_666 ?
W6 O17 K4A 91.5(11) . 2_656 ?
W6 O17 K4B 97.9(12) . 2_656 ?
W6 O17 K4B 109.0(11) . 2_666 ?
K4A O17 K4A 73.9(8) 2_666 2_656 ?
K4A O17 K4B 8.3(8) 2_666 2_666 ?
K4A O17 K4B 60.8(10) 2_666 2_656 ?
K4A O17 K4B 81.8(9) 2_656 2_666 ?
K4B O17 K4A 13.4(7) 2_656 2_656 ?
K4B O17 K4B 68.6(8) 2_656 2_666 ?
W6 O18 K4A 103.9(12) . 2_656 ?
W6 O18 K4A 93.0(12) . 2_666 ?
W6 O18 K4B 93.4(12) . 2_666 ?
W6 O18 K4B 105.7(12) . 2_656 ?
W7 O18 W6 150.6(15) . . ?
W7 O18 K4A 101.0(12) . 2_666 ?
W7 O18 K4A 104.8(12) . 2_656 ?
W7 O18 K4B 98.0(12) . 2_666 ?
W7 O18 K4B 103.7(12) . 2_656 ?
K4A O18 K4A 74.6(8) 2_656 2_666 ?
K4A O18 K4B 5.7(7) 2_666 2_666 ?
K4A O18 K4B 80.1(10) 2_656 2_666 ?
K4B O18 K4A 15.6(9) 2_656 2_656 ?
K4B O18 K4A 59.3(10) 2_656 2_666 ?
K4B O18 K4B 64.7(8) 2_656 2_666 ?
W6 O19 W6 156.9(12) . 1_545 ?
W6 O19 K4A 102.7(14) 1_545 2_656 ?
W6 O19 K4A 99.3(15) . 2_656 ?
W6 O19 K4B 67.2(7) . 2_556 ?
W6 O19 K4B 90.6(9) 1_545 2_556 ?
W6 O19 K4B 115.1(10) 1_545 2_656 ?
W6 O19 K4B 86.9(11) . 2_656 ?
K4A O19 K4B 12.4(9) 2_656 2_656 ?
K4A O19 K4B 166.5(16) 2_656 2_556 ?
K4B O19 K4B 154.1(13) 2_656 2_556 ?
W6 O20 K4A 97.6(10) . 2_556 ?
W6 O20 K4A 110.5(10) . 2_566 ?
W6 O20 K4B 97.9(11) . 2_556 ?
W6 O20 K4B 107.9(11) . 2_566 ?
W8 O20 W6 148.2(14) . . ?
W8 O20 K4A 101.0(10) . 2_566 ?
W8 O20 K4A 98.7(10) . 2_556 ?
W8 O20 K4B 101.9(11) . 2_566 ?
W8 O20 K4B 102.4(11) . 2_556 ?
K4A O20 K4A 66.9(6) 2_566 2_556 ?
K4A O20 K4B 12.3(7) 2_566 2_566 ?
K4B O20 K4A 79.1(9) 2_566 2_556 ?
K4B O20 K4A 58.3(9) 2_556 2_566 ?
K4B O20 K4A 9.1(8) 2_556 2_556 ?
K4B O20 K4B 70.3(8) 2_556 2_566 ?
W7 O21 W7 152(3) . 1_545 ?
W7 O21 K4A 79.7(17) 1_545 2_656 ?
W7 O21 K4A 102(2) . . ?
W7 O21 K4A 73.4(19) . 2_656 ?
W7 O21 K4A 104(2) 1_545 . ?
W7 O21 K4B 89(2) . . ?
W7 O21 K4B 117(2) 1_545 . ?
W7 O21 K4B 90.0(18) 1_545 2_656 ?
W7 O21 K4B 63.6(18) . 2_656 ?
K4A O21 K4A 173.7(19) . 2_656 ?
K4A O21 K4B 13.3(9) . . ?
K4A O21 K4B 10.6(6) 2_656 2_656 ?
K4A O21 K4B 165.6(18) . 2_656 ?
K4B O21 K4A 161.0(18) . 2_656 ?
K4B O21 K4B 152.4(18) . 2_656 ?
O21 O21 W7 74.7(19) 2_656 . ?
O21 O21 W7 77.4(16) 2_656 1_545 ?
O21 O21 K4A 160(8) 2_656 . ?
O21 O21 K4A 15(6) 2_656 2_656 ?
O21 O21 K4B 22(5) 2_656 2_656 ?
O21 O21 K4B 152(6) 2_656 . ?
W7 O22 K4A 93.0(12) . . ?
W7 O22 K4A 103.5(13) . 1_565 ?
W7 O22 K4B 100.9(14) . . ?
W7 O22 K4B 107.5(13) . 1_565 ?
W8 O22 W7 148.7(12) . . ?
W8 O22 K4A 111.1(14) . . ?
W8 O22 K4A 102.6(13) . 1_565 ?
W8 O22 K4B 95.8(12) . 1_565 ?
W8 O22 K4B 106.9(15) . . ?
K4A O22 K4A 72.5(7) . 1_565 ?
K4A O22 K4B 81.8(8) . 1_565 ?
K4A O22 K4B 10.1(7) 1_565 1_565 ?
K4B O22 K4A 13.1(8) . . ?
K4B O22 K4A 60.6(9) . 1_565 ?
K4B O22 K4B 69.5(7) . 1_565 ?
W8 O23 W8 180.00(3) 1_545 . ?
W8 O23 K4A 93.1(15) . . ?
W8 O23 K4A 86.9(15) 1_545 2_556 ?
W8 O23 K4A 93.1(15) . 2_556 ?
W8 O23 K4A 86.9(15) 1_545 . ?
W8 O23 K4B 81.6(15) . . ?
W8 O23 K4B 81.6(15) . 2_556 ?
W8 O23 K4B 98.4(15) 1_545 . ?
W8 O23 K4B 98.4(15) 1_545 2_556 ?
K4A O23 K4A 174(3) 2_556 . ?
K4B O23 K4A 174(2) 2_556 . ?
K4B O23 K4A 174(2) . 2_556 ?
K4B O23 K4A 12.1(7) . . ?
K4B O23 K4A 12.1(7) 2_556 2_556 ?
K4B O23 K4B 163(3) 2_556 . ?

loop_
_geom_bond_atom_site_label_1
_geom_bond_atom_site_label_2
_geom_bond_distance
_geom_bond_site_symmetry_2
_geom_bond_publ_flag
W1 K1 4.158(9) . ?
W1 K1 3.955(8) 1_565 ?
W1 K2 4.040(11) 1_565 ?
W1 K3A 3.93(3) 1_565 ?
W1 K3A 4.09(3) . ?
W1 K3B 3.73(3) . ?
W1 O1 2.161(14) 1_545 ?
W1 O1 1.671(14) . ?
W1 O2 1.81(3) . ?
W1 O3 1.86(4) . ?
W1 O4 1.93(4) . ?
W1 O5 2.18(3) . ?
W2 K1 4.130(9) 1_655 ?
W2 K1 4.025(8) 1_665 ?
W2 K2 4.151(13) . ?
W2 K2 3.998(12) 1_565 ?
W2 K3A 4.12(3) 1_665 ?
W2 K3B 3.58(3) 1_655 ?
W2 O3 1.93(4) 1_655 ?
W2 O4 1.86(4) . ?
W2 O6 1.70(3) . ?
W2 O7 2.01(2) . ?
W2 O7 1.85(2) 1_565 ?
W2 O8 2.08(3) . ?
W3 K3A 4.08(4) 1_655 ?
W3 K3A 4.18(4) 1_565 ?
W3 K3A 3.95(4) . ?
W3 K3A 4.31(4) 1_665 ?
W3 K3B 3.43(3) 1_655 ?
W3 K3B 3.90(3) . ?
W3 O5 1.78(3) . ?
W3 O8 1.88(3) . ?
W3 O9 2.08(4) 1_565 ?
W3 O9 1.77(4) . ?
W3 O10 2.01(2) . ?
W3 O11 2.09(3) . ?
W4A W4B 0.536(19) . ?
W4A K3B 3.76(3) 1_655 ?
W4A K4A 4.10(3) 2_666 ?
W4A K4B 3.88(3) 2_656 ?
W4A O10 1.85(3) . ?
W4A O12A 2.01(3) 1_565 ?
W4A O12A 1.82(3) . ?
W4A O12B 1.56(6) 1_565 ?
W4A O12B 2.37(6) . ?
W4A O13 1.85(4) . ?
W4A O14 1.98(4) . ?
W4A O15 2.00(3) . ?
W4B K3A 4.23(3) 1_655 ?
W4B K3B 3.75(3) 1_655 ?
W4B K4A 4.06(3) 2_656 ?
W4B K4B 3.68(3) 2_656 ?
W4B O10 1.87(3) . ?
W4B O12A 1.29(3) . ?
W4B O12B 2.08(7) 1_565 ?
W4B O12B 1.86(6) . ?
W4B O13 1.88(4) . ?
W4B O14 1.97(4) . ?
W4B O15 1.86(3) . ?
W5 K3A 4.25(3) 1_565 ?
W5 K3A 4.14(3) . ?
W5 K3B 3.89(3) . ?
W5 K4A 4.02(3) 2_656 ?
W5 K4A 4.12(3) 2_666 ?
W5 K4B 3.86(3) 2_656 ?
W5 O11 1.82(3) . ?
W5 O13 1.97(4) . ?
W5 O14 1.85(4) 1_455 ?
W5 O16 1.83(6) . ?
W5 O16 1.99(6) 1_565 ?
W5 O17 1.95(3) . ?
W6 K4A 4.41(3) 2_566 ?
W6 K4A 3.84(3) 2_656 ?
W6 K4A 3.95(3) 2_666 ?
W6 K4A 4.31(3) 2_556 ?
W6 K4B 3.81(3) 2_556 ?
W6 K4B 3.81(3) 2_656 ?
W6 O15 1.91(2) 1_455 ?
W6 O17 1.84(3) . ?
W6 O18 1.91(3) . ?
W6 O19 1.93(3) . ?
W6 O19 1.96(3) 1_565 ?
W6 O20 1.97(2) . ?
W7 K4A 3.83(3) 2_656 ?
W7 K4A 3.83(3) . ?
W7 K4B 3.73(3) 2_656 ?
W7 K4B 3.73(3) . ?
W7 O18 1.86(2) 2_656 ?
W7 O18 1.86(2) . ?
W7 O21 1.78(5) . ?
W7 O21 1.78(5) 2_656 ?
W7 O21 2.15(5) 2_666 ?
W7 O21 2.15(5) 1_565 ?
W7 O22 1.93(4) . ?
W7 O22 1.93(4) 2_656 ?
W8 K4A 4.28(3) . ?
W8 K4A 4.28(3) 2_556 ?
W8 K4A 4.10(3) 1_565 ?
W8 K4A 4.10(3) 2_566 ?
W8 K4B 3.86(3) 2_556 ?
W8 K4B 3.86(3) . ?
W8 O20 1.86(2) . ?
W8 O20 1.86(2) 2_556 ?
W8 O22 1.91(4) . ?
W8 O22 1.91(4) 2_556 ?
W8 O23 1.91(9) . ?
W8 O23 1.90(9) 1_565 ?
K1 K1 3.8123(3) 1_565 ?
K1 K1 3.8123(3) 1_545 ?
K1 K2 3.6575(6) 1_455 ?
K1 K2 3.6575(6) . ?
K1 O1 3.481(18) 1_545 ?
K1 O1 3.481(18) 2_545 ?
K1 O2 2.62(3) 2 ?
K1 O2 2.86(3) 1_545 ?
K1 O2 2.86(3) 2_545 ?
K1 O2 2.62(3) . ?
K1 O6 3.05(4) 1_455 ?
K1 O6 3.05(4) 2_655 ?
K1 O6 2.57(3) 1_445 ?
K1 O6 2.57(3) 2_645 ?
K1 O7 3.89(2) 2_655 ?
K1 O7 3.89(2) 1_455 ?
K2 K2 3.8123(3) 1_545 ?
K2 K2 3.8123(3) 1_565 ?
K2 O1 3.502(18) 2_645 ?
K2 O1 3.502(18) 1_545 ?
K2 O2 3.37(3) 2_645 ?
K2 O2 3.23(3) 2_655 ?
K2 O2 3.37(3) 1_545 ?
K2 O2 3.23(3) . ?
K2 O4 3.59(3) 2_655 ?
K2 O4 3.41(3) 1_545 ?
K2 O4 3.59(3) . ?
K2 O4 3.41(3) 2_645 ?
K2 O6 3.54(4) 2_655 ?
K2 O6 3.54(4) . ?
K2 O6 3.07(3) 2_645 ?
K2 O6 3.07(3) 1_545 ?
K2 O7 3.85(3) 2_655 ?
K2 O7 3.85(3) . ?
K3A K3A 3.8123(4) 1_545 ?
K3A K3A 3.8123(4) 1_565 ?
K3A K3B 1.54(6) . ?
K3A K3B 2.33(6) 1_545 ?
K3A O1 3.71(3) 1_545 ?
K3A O3 3.16(4) . ?
K3A O3 3.08(4) 1_545 ?
K3A O5 3.20(5) 1_545 ?
K3A O5 2.96(5) . ?
K3A O7 3.45(4) 1_455 ?
K3A O8 3.11(5) 1_445 ?
K3A O8 3.46(5) 1_455 ?
K3A O9 3.47(7) . ?
K3A O10 3.58(5) 1_445 ?
K3A O10 3.34(5) 1_455 ?
K3A O11 3.48(5) . ?
K3A O11 3.21(5) 1_545 ?
K3A O12B 3.45(6) 1_455 ?
K3A O14 3.47(4) 1_455 ?
K3A O14 3.45(4) 1_445 ?
K3B K3B 3.8123(4) 1_545 ?
K3B K3B 3.8123(4) 1_565 ?
K3B O3 2.53(4) . ?
K3B O5 2.70(4) . ?
K3B O7 3.63(4) 1_455 ?
K3B O8 2.49(4) 1_455 ?
K3B O9 3.91(5) 1_455 ?
K3B O10 2.63(4) 1_455 ?
K3B O11 3.06(4) . ?
K3B O12B 3.70(6) 1_455 ?
K3B O14 2.92(4) 1_455 ?
K4A K4A 3.8123(9) 1_545 ?
K4A K4B 3.09(5) 1_545 ?
K4A K4B 0.78(4) . ?
K4A O12A 3.60(4) 2_656 ?
K4A O13 3.19(4) 2_646 ?
K4A O13 3.27(4) 2_656 ?
K4A O15 3.55(4) 2_646 ?
K4A O15 3.30(4) 2_656 ?
K4A O16 3.49(6) 2_656 ?
K4A O17 3.32(4) 2_656 ?
K4A O17 3.01(4) 2_646 ?
K4A O18 2.91(4) 2_656 ?
K4A O18 3.35(4) 2_646 ?
K4A O19 3.02(3) 2_656 ?
K4A O20 3.59(4) 2_556 ?
K4A O20 3.31(4) 2_546 ?
K4A O21 3.05(6) . ?
K4A O22 3.21(4) . ?
K4A O22 3.23(4) 1_545 ?
K4A O23 3.73(2) . ?
K4B O12A 3.45(4) 2_656 ?
K4B O13 2.87(4) 2_656 ?
K4B O13 3.65(4) 2_646 ?
K4B O15 2.77(4) 2_656 ?
K4B O16 3.68(6) 2_656 ?
K4B O17 3.63(4) 2_646 ?
K4B O17 3.09(4) 2_656 ?
K4B O18 2.82(4) 2_656 ?
K4B O19 3.39(4) 2_656 ?
K4B O20 3.57(4) 2_546 ?
K4B O20 3.00(4) 2_556 ?
K4B O21 3.31(6) . ?
K4B O22 2.84(4) . ?
K4B O22 3.72(4) 1_545 ?
K4B O23 3.64(3) . ?
O12A O12B 0.81(6) . ?
O21 O21 0.94(12) 2_656 ?

loop_
_twin_individual_id
_twin_individual_mass_fraction_refined
1 0.27544
2 0.24568
3 0.22563
4 0.25325
